data_7708380
loop_
_publ_author_name
'Shephard, Angus'
'Ali, Safaa'
'Wang, Jun'
'Guo, Zhifang'
'Davies, Murray S.'
'Deacon, Glen B.'
'Junk, Peter Courtney'

_publ_section_title
;
 New lanthanoid biphenolate complexes, their further reactivity with
 trimethylaluminium and catalytic activity for the polymerisation of
 rac-lactide
;
_journal_name_full 'Dalton Transactions'
_journal_paper_doi 10.1039/D1DT02513A
_journal_year 2021
_chemical_formula_moiety 'C58 H85 O7 Tm, 3(C4 H8 O1)'
_chemical_formula_sum 'C70 H109 O10 Tm'
_chemical_formula_weight 1279.50
_space_group_crystal_system monoclinic
_space_group_IT_number 14
_space_group_name_Hall '-P 2ybc'
_space_group_name_H-M_alt 'P 1 21/c 1'
_atom_sites_solution_hydrogens geom
_atom_sites_solution_primary dual
_audit_creation_date 2021-08-25
_audit_creation_method
;
Olex2 1.3
(compiled 2020.11.12 svn.r5f609507 for OlexSys, GUI svn.r6272)
;
_audit_update_record
;
2021-09-16 deposited with the CCDC.	2021-09-21 downloaded from the CCDC.
;
_cell_angle_alpha 90
_cell_angle_beta 93.32(3)
_cell_angle_gamma 90
_cell_formula_units_Z 4
_cell_length_a 13.200(3)
_cell_length_b 17.530(4)
_cell_length_c 28.420(6)
_cell_measurement_reflns_used 11559
_cell_measurement_temperature 100(2)
_cell_measurement_theta_max 25
_cell_measurement_theta_min 2
_cell_volume 6565(3)
_computing_cell_refinement 'XDS (Kabsch, 1993)'
_computing_data_collection 'BluIce (McPhillips, 2002)'
_computing_data_reduction 'XDS (Kabsch, 1993)'
_computing_molecular_graphics 'Olex2 1.3 (Dolomanov et al., 2009)'
_computing_publication_material 'Olex2 1.3 (Dolomanov et al., 2009)'
_computing_structure_refinement 'SHELXL 2018/3 (Sheldrick, 2015)'
_computing_structure_solution 'SHELXT 2018/2 (Sheldrick, 2018)'
_diffrn_ambient_temperature 100(2)
_diffrn_measured_fraction_theta_full 0.943
_diffrn_measured_fraction_theta_max 0.927
_diffrn_measurement_device_type 'ADSC Quantum 210r'
_diffrn_measurement_method 'Phi Scan'
_diffrn_radiation_monochromator 'Silicon Double Crystal'
_diffrn_radiation_type Synchrotron
_diffrn_radiation_wavelength 0.71073
_diffrn_reflns_av_R_equivalents 0.0450
_diffrn_reflns_av_unetI/netI 0.0165
_diffrn_reflns_Laue_measured_fraction_full 0.943
_diffrn_reflns_Laue_measured_fraction_max 0.927
_diffrn_reflns_limit_h_max 15
_diffrn_reflns_limit_h_min -15
_diffrn_reflns_limit_k_max 18
_diffrn_reflns_limit_k_min -18
_diffrn_reflns_limit_l_max 33
_diffrn_reflns_limit_l_min -33
_diffrn_reflns_number 157911
_diffrn_reflns_point_group_measured_fraction_full 0.943
_diffrn_reflns_point_group_measured_fraction_max 0.927
_diffrn_reflns_theta_full 25.242
_diffrn_reflns_theta_max 25.682
_diffrn_reflns_theta_min 1.365
_diffrn_source 'MX1 Beamline Australian Synchrotron'
_exptl_absorpt_coefficient_mu 1.407
_exptl_absorpt_correction_T_max 0.8
_exptl_absorpt_correction_T_min 0.7
_exptl_absorpt_correction_type multi-scan
_exptl_absorpt_process_details 'XDS (Kabsch, 1993)'
_exptl_crystal_colour green
_exptl_crystal_colour_primary green
_exptl_crystal_density_diffrn 1.294
_exptl_crystal_description block
_exptl_crystal_F_000 2712
_exptl_crystal_size_max 0.2
_exptl_crystal_size_mid 0.12
_exptl_crystal_size_min 0.1
_refine_diff_density_max 1.697
_refine_diff_density_min -1.281
_refine_diff_density_rms 0.076
_refine_ls_extinction_method none
_refine_ls_goodness_of_fit_ref 1.050
_refine_ls_hydrogen_treatment constr
_refine_ls_matrix_type full
_refine_ls_number_parameters 941
_refine_ls_number_reflns 11559
_refine_ls_number_restraints 428
_refine_ls_restrained_S_all 1.060
_refine_ls_R_factor_all 0.0512
_refine_ls_R_factor_gt 0.0463
_refine_ls_shift/su_max 0.001
_refine_ls_shift/su_mean 0.000
_refine_ls_structure_factor_coef Fsqd
_refine_ls_weighting_details 'w=1/[\s^2^(Fo^2^)+(0.0756P)^2^+8.0789P] where P=(Fo^2^+2Fc^2^)/3'
_refine_ls_weighting_scheme calc
_refine_ls_wR_factor_gt 0.1228
_refine_ls_wR_factor_ref 0.1271
_reflns_Friedel_coverage 0.000
_reflns_number_gt 10263
_reflns_number_total 11559
_reflns_threshold_expression 'I > 2\s(I)'
_cod_data_source_file d1dt02513a2.cif
_cod_data_source_block 6
_cod_original_cell_volume 6565(2)
_cod_database_code 7708380
_shelx_shelxl_version_number 2018/3
_shelx_space_group_comment
;
The symmetry employed for this shelxl refinement is uniquely defined
by the following loop, which should always be used as a source of
symmetry information in preference to the above space-group names.
They are only intended as comments.
;
_shelx_estimated_absorpt_t_max 0.872
_shelx_estimated_absorpt_t_min 0.766
_olex2_refinement_description
;
1. Shared sites
{H50B, H50D}
2. Others
 Fixed Uiso: H1(0.09) H1A(0.105) H1B(0.105) H1C(0.105) H2A(0.099) H2B(0.099)
 H2C(0.099) H3A(0.104) H3B(0.104) H3C(0.104) H6(0.07) H8(0.078) H11A(0.111)
 H11B(0.111) H11C(0.111) H12A(0.091) H12B(0.091) H14(0.072) H16(0.073)
 H20A(0.125) H20B(0.125) H20C(0.125) H21A(0.121) H21B(0.121) H21C(0.121)
 H22A(0.099) H22B(0.099) H22C(0.099) H23A(0.109) H23B(0.109) H23C(0.109)
 H24A(0.108) H24B(0.108) H24C(0.108) H25A(0.093) H25B(0.093) H25C(0.093)
 H26A(0.098) H26B(0.098) H26C(0.098) H29(0.065) H31(0.065) H34A(0.096)
 H34B(0.096) H34C(0.096) H35A(0.061) H35B(0.061) H37(0.066) H39(0.066)
 H42A(0.115) H42B(0.115) H42C(0.115) H44A(0.094) H44B(0.094) H44C(0.094)
 H45A(0.091) H45B(0.091) H45C(0.091) H46A(0.091) H46B(0.091) H46C(0.091)
 H47A(0.1) H47B(0.1) H47C(0.1) H47D(0.1) H48A(0.086) H48B(0.086) H48C(0.098)
 H48D(0.098) H49A(0.108) H49B(0.108) H49C(0.101) H49D(0.101) H50A(0.092)
 H50B(0.092) H50C(0.092) H50D(0.092) H51A(0.08) H51B(0.08) H51C(0.085)
 H51D(0.085) H52A(0.094) H52B(0.094) H52C(0.09) H52D(0.09) H53A(0.096)
 H53B(0.096) H53C(0.096) H53D(0.096) H54A(0.086) H54B(0.086) H54C(0.077)
 H54D(0.077) H55A(0.098) H55B(0.098) H56A(0.107) H56B(0.107) H57A(0.099)
 H57B(0.099) H58A(0.08) H58B(0.08) H59A(0.079) H59B(0.079) H60A(0.107)
 H60B(0.107) H61A(0.112) H61B(0.112) H62A(0.113) H62B(0.113) H59C(0.147)
 H59D(0.147) H60C(0.116) H60D(0.116) H61C(0.125) H61D(0.125) H62C(0.197)
 H62D(0.197) H63A(0.148) H63B(0.148) H64A(0.118) H64B(0.118) H65A(0.161)
 H65B(0.161) H66A(0.194) H66B(0.194) H63C(0.144) H63D(0.144) H64C(0.126)
 H64D(0.126) H65C(0.142) H65D(0.142) H66C(0.123) H66D(0.123) H67A(0.126)
 H67B(0.126) H68A(0.102) H68B(0.102) H69A(0.121) H69B(0.121) H70A(0.208)
 H70B(0.208) H67C(0.21) H67D(0.21) H68C(0.148) H68D(0.148) H69C(0.162)
 H69D(0.162) H70C(0.198) H70D(0.198)
 Fixed X: H1(0.259488) H1A(0.282967) H1B(0.16546) H1C(0.231025) H2A(0.105246)
 H2B(0.037847) H2C(0.076078) H3A(0.142765) H3B(0.112185) H3C(0.226507)
 H6(0.313747) H8(0.487874) H11A(0.505313) H11B(0.507897) H11C(0.413609)
 H12A(0.37413) H12B(0.402089) H14(0.558137) H16(0.794282) H20A(0.774846)
 H20B(0.757789) H20C(0.662421) H21A(0.828567) H21B(0.862291) H21C(0.87024)
 H22A(0.597126) H22B(0.701796) H22C(0.65647) H23A(0.789425) H23B(0.709949)
 H23C(0.80113) H24A(0.362089) H24B(0.456952) H24C(0.475075) H25A(0.579346)
 H25B(0.558905) H25C(0.535013) H26A(0.353343) H26B(0.379644) H26C(0.286287)
 H29(0.367692) H31(0.311762) H34A(0.331804) H34B(0.336132) H34C(0.232051)
 H35A(0.392388) H35B(0.386883) H37(0.217577) H39(-0.00561) H42A(-0.026025)
 H42B(0.074107) H42C(0.007142) H44A(-0.017312) H44B(-0.046102) H44C(-0.078247)
 H45A(0.004643) H45B(0.037198) H45C(0.121029) H46A(0.218512) H46B(0.129573)
 H46C(0.163202) H47A(0.484206) H47B(0.474028) H47C(0.432441) H47D(0.506209)
 H48A(0.359468) H48B(0.418602) H48C(0.429835) H48D(0.400468) H49A(0.225456)
 H49B(0.292758) H49C(0.239742) H49D(0.265041) H50A(0.296678) H50B(0.218961)
 H50C(0.290371) H50D(0.219335) H51A(0.19398) H51B(0.307329) H51C(0.194369)
 H51D(0.281907) H52A(0.157848) H52B(0.251749) H52C(0.175238) H52D(0.097686)
 H53A(0.123714) H53B(0.060559) H53C(0.035247) H53D(0.051851) H54A(0.211578)
 H54B(0.132487) H54C(0.142595) H54D(0.200421) H55A(0.462205) H55B(0.555323)
 H56A(0.655055) H56B(0.58932) H57A(0.476932) H57B(0.583995) H58A(0.558089)
 H58B(0.44343) H59A(0.061266) H59B(-0.046442) H60A(0.118757) H60B(-0.002213)
 H61A(0.118825) H61B(-0.002547) H62A(-0.02182) H62B(0.098644) H59C(0.160671)
 H59D(0.051034) H60C(-0.020571) H60D(-0.085514) H61C(-0.033286) H61D(0.075935)
 H62C(0.126192) H62D(0.012966) H63A(0.348456) H63B(0.261951) H64A(0.099164)
 H64B(0.178227) H65A(0.117335) H65B(0.229518) H66A(0.173298) H66B(0.275292)
 H63C(0.259828) H63D(0.199517) H64C(0.024957) H64D(0.096217) H65C(0.113352)
 H65D(0.185851) H66C(0.229128) H66D(0.306083) H67A(0.230806) H67B(0.120471)
 H68A(0.063701) H68B(0.181084) H69A(0.055818) H69B(0.173479) H70A(0.230276)
 H70B(0.120046) H67C(0.26818) H67D(0.189795) H68C(0.246358) H68D(0.170949)
 H69C(0.059059) H69D(0.131464) H70C(-0.019588) H70D(0.040127)
 Fixed Y: H1(0.418948) H1A(0.328542) H1B(0.306313) H1C(0.318699) H2A(0.416666)
 H2B(0.404175) H2C(0.487925) H3A(0.497482) H3B(0.41125) H3C(0.439433)
 H6(0.526448) H8(0.589766) H11A(0.59562) H11B(0.656429) H11C(0.654529)
 H12A(0.460957) H12B(0.549489) H14(0.424033) H16(0.429929) H20A(0.614631)
 H20B(0.620296) H20C(0.622037) H21A(0.427427) H21B(0.506029) H21C(0.495889)
 H22A(0.514573) H22B(0.507239) H22C(0.43494) H23A(0.41673) H23B(0.347758)
 H23C(0.346401) H24A(0.34925) H24B(0.399224) H24C(0.32236) H25A(0.394687)
 H25B(0.471237) H25C(0.468485) H26A(0.512529) H26B(0.510948) H26C(0.46215)
 H29(0.266914) H31(0.237767) H34A(0.139978) H34B(0.12367) H34C(0.150349)
 H35A(0.420551) H35B(0.334339) H37(0.276227) H39(0.417352) H42A(0.260985)
 H42B(0.221686) H42C(0.276447) H44A(0.525147) H44B(0.606464) H44C(0.529884)
 H45A(0.578245) H45B(0.654014) H45C(0.604282) H46A(0.598798) H46B(0.646365)
 H46C(0.565563) H47A(0.741056) H47B(0.659406) H47C(0.668688) H47D(0.708044)
 H48A(0.699639) H48B(0.779172) H48C(0.818399) H48D(0.788396) H49A(0.755412)
 H49B(0.82496) H49C(0.76713) H49D(0.837552) H50A(0.771829) H50B(0.706894)
 H50C(0.762276) H50D(0.704535) H51A(0.71387) H51B(0.710969) H51C(0.706283)
 H51D(0.680428) H52A(0.706949) H52B(0.64999) H52C(0.608658) H52D(0.67399)
 H53A(0.56122) H53B(0.61238) H53C(0.599212) H53D(0.537116) H54A(0.507)
 H54B(0.544734) H54C(0.517585) H54D(0.494795) H55A(0.761503) H55B(0.715928)
 H56A(0.730054) H56B(0.807339) H57A(0.751868) H57B(0.716907) H58A(0.603753)
 H58B(0.622909) H59A(0.456173) H59B(0.418396) H60A(0.263884) H60B(0.272515)
 H61A(0.248863) H61B(0.238268) H62A(0.353058) H62B(0.367193) H59C(0.371379)
 H59D(0.402135) H60C(0.215276) H60D(0.290253) H61C(0.316771) H61D(0.278064)
 H62C(0.401897) H62D(0.427987) H63A(0.712135) H63B(0.652945) H64A(0.785802)
 H64B(0.856454) H65A(0.800821) H65B(0.833541) H66A(0.67911) H66B(0.723042)
 H63C(0.675008) H63D(0.652363) H64C(0.764109) H64D(0.773947) H65C(0.843925)
 H65D(0.853356) H66C(0.768094) H66D(0.784347) H67A(0.160149) H67B(0.196993)
 H68A(0.100819) H68B(0.085456) H69A(-0.007058) H69B(-0.023375) H70A(0.033679)
 H70B(0.008965) H67C(0.122215) H67D(0.110613) H68C(0.00708) H68D(-0.004725)
 H69C(-0.026044) H69D(-0.003975) H70C(0.078806) H70D(0.093022)
 Fixed Z: H1(0.139315) H1A(-0.000289) H1B(0.000307) H1C(0.04885) H2A(0.074995)
 H2B(0.026978) H2C(0.041715) H3A(-0.036712) H3B(-0.049394) H3C(-0.053979) H6(-
 0.020644) H8(0.093277) H11A(-0.020211) H11B(0.021841) H11C(-0.016165)
 H12A(0.173335) H12B(0.173885) H14(0.112941) H16(0.208347) H20A(0.2506)
 H20B(0.305784) H20C(0.268372) H21A(0.290198) H21B(0.315099) H21C(0.259472)
 H22A(0.318613) H22B(0.349623) H22C(0.321193) H23A(0.103574) H23B(0.099742)
 H23C(0.139379) H24A(0.484413) H24B(0.503872) H24C(0.475164) H25A(0.421972)
 H25B(0.450603) H25C(0.394776) H26A(0.409568) H26B(0.465241) H26C(0.442955)
 H29(0.425818) H31(0.287045) H34A(0.397633) H34B(0.342381) H34C(0.363476)
 H35A(0.252717) H35B(0.234608) H37(0.216011) H39(0.168556) H42A(0.193449)
 H42B(0.175466) H42C(0.141019) H44A(0.128779) H44B(0.14984) H44C(0.17576)
 H45A(0.249673) H45B(0.223004) H45C(0.252071) H46A(0.176922) H46B(0.149845)
 H46C(0.129687) H47A(0.221452) H47B(0.196354) H47C(0.179975) H47D(0.220308)
 H48A(0.143462) H48B(0.153697) H48C(0.213227) H48D(0.161073) H49A(0.172619)
 H49B(0.193695) H49C(0.176785) H49D(0.212505) H50A(0.268591) H50B(0.248278)
 H50C(0.273512) H50D(0.24295) H51A(0.33218) H51B(0.357169) H51C(0.34873)
 H51D(0.386769) H52A(0.411572) H52B(0.423737) H52C(0.42722) H52D(0.407871)
 H53A(0.414289) H53B(0.375714) H53C(0.346737) H53D(0.388403) H54A(0.359657)
 H54B(0.321257) H54C(0.311752) H54D(0.361105) H55A(0.315054) H55B(0.294039)
 H56A(0.361234) H56B(0.364068) H57A(0.412702) H57B(0.432792) H58A(0.392368)
 H58B(0.405033) H59A(0.372309) H59B(0.356761) H60A(0.317544) H60B(0.312813)
 H61A(0.394023) H61B(0.386666) H62A(0.421633) H62B(0.423954) H59C(0.391774)
 H59D(0.404178) H60C(0.349479) H60D(0.360692) H61C(0.289378) H61D(0.300819)
 H62C(0.317147) H62D(0.329083) H63A(0.518602) H63B(0.50269) H64A(0.475747)
 H64B(0.478019) H65A(0.554243) H65B(0.552329) H66A(0.565562) H66B(0.586562)
 H63C(0.51348) H63D(0.558618) H64C(0.513974) H64D(0.470854) H65C(0.553247)
 H65D(0.50987) H66C(0.591904) H66D(0.550541) H67A(0.079713) H67B(0.084203)
 H68A(0.115882) H68B(0.130125) H69A(0.074156) H69B(0.089388) H70A(0.02116)
 H70B(-0.000595) H67C(0.065239) H67D(0.106764) H68C(0.044963) H68D(0.086205)
 H69C(0.036442) H69D(-0.004766) H70C(0.029595) H70D(-0.017975)
;
_olex2_submission_special_instructions 'No special instructions were received'

loop_
_space_group_symop_operation_xyz
'x, y, z'
'-x, y+1/2, -z+1/2'
'-x, -y, -z'
'x, -y-1/2, z-1/2'

loop_
_atom_site_label
_atom_site_type_symbol
_atom_site_fract_x
_atom_site_fract_y
_atom_site_fract_z
_atom_site_U_iso_or_equiv
_atom_site_adp_type
_atom_site_occupancy
_atom_site_site_symmetry_order
_atom_site_calc_flag
_atom_site_refinement_flags_posn
_atom_site_refinement_flags_adp
_atom_site_refinement_flags_occupancy
_atom_site_disorder_assembly
_atom_site_disorder_group
Tm1 Tm 0.38492(2) 0.56154(2) 0.28693(2) 0.04855(9) Uani 1 1 d . . . . .
O1 O 0.2622(2) 0.4049(2) 0.11115(11) 0.0598(7) Uani 1 1 d . . . . .
H1 H 0.259488 0.418948 0.139315 0.090 Uiso 1 1 calc R U . . .
O2 O 0.5095(2) 0.54148(18) 0.24658(11) 0.0553(7) Uani 1 1 d . . . . .
O3 O 0.2628(2) 0.52090(17) 0.24415(10) 0.0513(7) Uani 1 1 d . . . . .
O4 O 0.3996(2) 0.46917(18) 0.33407(10) 0.0535(7) Uani 1 1 d . . . . .
O5 O 0.3680(2) 0.67819(19) 0.24329(11) 0.0620(8) Uani 1 1 d . . . . .
O6 O 0.2548(3) 0.6037(2) 0.33470(12) 0.0694(9) Uani 1 1 d . . . . .
O7 O 0.4738(3) 0.65153(18) 0.33814(11) 0.0616(8) Uani 1 1 d . . . . .
C1 C 0.2204(4) 0.3359(3) 0.01613(19) 0.0699(13) Uani 1 1 d . . . . .
H1A H 0.282967 0.328542 -0.000289 0.105 Uiso 1 1 calc R U . . .
H1B H 0.165460 0.306313 0.000307 0.105 Uiso 1 1 calc R U . . .
H1C H 0.231025 0.318699 0.048850 0.105 Uiso 1 1 calc R U . . .
C2 C 0.0937(4) 0.4336(3) 0.04226(19) 0.0657(13) Uani 1 1 d . . . . .
H2A H 0.105246 0.416666 0.074995 0.099 Uiso 1 1 calc R U . . .
H2B H 0.037847 0.404175 0.026978 0.099 Uiso 1 1 calc R U . . .
H2C H 0.076078 0.487925 0.041715 0.099 Uiso 1 1 calc R U . . .
C3 C 0.1660(4) 0.4444(3) -0.03578(18) 0.0696(14) Uani 1 1 d . . . . .
H3A H 0.142765 0.497482 -0.036712 0.104 Uiso 1 1 calc R U . . .
H3B H 0.112185 0.411250 -0.049394 0.104 Uiso 1 1 calc R U . . .
H3C H 0.226507 0.439433 -0.053979 0.104 Uiso 1 1 calc R U . . .
C4 C 0.1920(4) 0.4209(3) 0.01537(16) 0.0573(10) Uani 1 1 d . . . . .
C5 C 0.2797(3) 0.4685(3) 0.03819(15) 0.0525(9) Uani 1 1 d . . . . .
C6 C 0.3319(3) 0.5212(3) 0.01203(17) 0.0583(11) Uani 1 1 d . . . . .
H6 H 0.313747 0.526448 -0.020644 0.070 Uiso 1 1 calc R U . . .
C7 C 0.4104(4) 0.5669(3) 0.03209(19) 0.0620(12) Uani 1 1 d . . . . .
C8 C 0.4360(4) 0.5583(3) 0.07910(19) 0.0646(13) Uani 1 1 d . . . . .
H8 H 0.487874 0.589766 0.093277 0.078 Uiso 1 1 calc R U . . .
C9 C 0.3886(3) 0.5047(3) 0.10714(17) 0.0608(11) Uani 1 1 d . . . . .
C10 C 0.3106(3) 0.4602(3) 0.08604(15) 0.0525(10) Uani 1 1 d . . . . .
C11 C 0.4640(4) 0.6234(3) 0.0017(2) 0.0741(14) Uani 1 1 d . . . . .
H11A H 0.505313 0.595620 -0.020211 0.111 Uiso 1 1 calc R U . . .
H11B H 0.507897 0.656429 0.021841 0.111 Uiso 1 1 calc R U . . .
H11C H 0.413609 0.654529 -0.016165 0.111 Uiso 1 1 calc R U . . .
C12 C 0.4177(4) 0.4999(4) 0.15935(18) 0.0757(15) Uani 1 1 d . . . . .
H12A H 0.374130 0.460957 0.173335 0.091 Uiso 1 1 calc R U . . .
H12B H 0.402089 0.549489 0.173885 0.091 Uiso 1 1 calc R U . . .
C13 C 0.5276(3) 0.4803(3) 0.17286(16) 0.0559(10) Uani 1 1 d . . . . .
C14 C 0.5869(4) 0.4393(3) 0.14289(18) 0.0604(11) Uani 1 1 d . . . . .
H14 H 0.558137 0.424033 0.112941 0.072 Uiso 1 1 calc R U . . .
C15 C 0.6861(4) 0.4201(3) 0.15533(18) 0.0614(11) Uani 1 1 d . . . . .
C16 C 0.7260(4) 0.4430(3) 0.19941(19) 0.0607(12) Uani 1 1 d . . . . .
H16 H 0.794282 0.429929 0.208347 0.073 Uiso 1 1 calc R U . . .
C17 C 0.6708(3) 0.4844(3) 0.23120(16) 0.0547(10) Uani 1 1 d . . . . .
C18 C 0.5685(3) 0.5024(3) 0.21796(15) 0.0523(10) Uani 1 1 d . . . . .
C19 C 0.7224(3) 0.5136(3) 0.27814(17) 0.0606(11) Uani 1 1 d . . . . .
C20 C 0.7300(5) 0.6004(3) 0.2755(2) 0.0835(17) Uani 1 1 d . . . . .
H20A H 0.774846 0.614631 0.250600 0.125 Uiso 1 1 calc R U . . .
H20B H 0.757789 0.620296 0.305784 0.125 Uiso 1 1 calc R U . . .
H20C H 0.662421 0.622037 0.268372 0.125 Uiso 1 1 calc R U . . .
C21 C 0.8306(4) 0.4830(4) 0.2865(2) 0.0805(16) Uani 1 1 d . . . . .
H21A H 0.828567 0.427427 0.290198 0.121 Uiso 1 1 calc R U . . .
H21B H 0.862291 0.506029 0.315099 0.121 Uiso 1 1 calc R U . . .
H21C H 0.870240 0.495889 0.259472 0.121 Uiso 1 1 calc R U . . .
C22 C 0.6643(4) 0.4905(3) 0.32069(17) 0.0657(12) Uani 1 1 d . . . . .
H22A H 0.597126 0.514573 0.318613 0.099 Uiso 1 1 calc R U . . .
H22B H 0.701796 0.507239 0.349623 0.099 Uiso 1 1 calc R U . . .
H22C H 0.656470 0.434940 0.321193 0.099 Uiso 1 1 calc R U . . .
C23 C 0.7525(4) 0.3791(3) 0.1215(2) 0.0730(14) Uani 1 1 d . . . . .
H23A H 0.789425 0.416730 0.103574 0.109 Uiso 1 1 calc R U . . .
H23B H 0.709949 0.347758 0.099742 0.109 Uiso 1 1 calc R U . . .
H23C H 0.801130 0.346401 0.139379 0.109 Uiso 1 1 calc R U . . .
C24 C 0.4305(4) 0.3666(3) 0.47798(16) 0.0718(14) Uani 1 1 d . . . . .
H24A H 0.362089 0.349250 0.484413 0.108 Uiso 1 1 calc R U . . .
H24B H 0.456952 0.399224 0.503872 0.108 Uiso 1 1 calc R U . . .
H24C H 0.475075 0.322360 0.475164 0.108 Uiso 1 1 calc R U . . .
C25 C 0.5347(4) 0.4391(3) 0.42409(17) 0.0623(12) Uani 1 1 d . . . . .
H25A H 0.579346 0.394687 0.421972 0.093 Uiso 1 1 calc R U . . .
H25B H 0.558905 0.471237 0.450603 0.093 Uiso 1 1 calc R U . . .
H25C H 0.535013 0.468485 0.394776 0.093 Uiso 1 1 calc R U . . .
C26 C 0.3549(4) 0.4807(3) 0.43795(17) 0.0653(12) Uani 1 1 d . . . . .
H26A H 0.353343 0.512529 0.409568 0.098 Uiso 1 1 calc R U . . .
H26B H 0.379644 0.510948 0.465241 0.098 Uiso 1 1 calc R U . . .
H26C H 0.286287 0.462150 0.442955 0.098 Uiso 1 1 calc R U . . .
C27 C 0.4263(4) 0.4121(3) 0.43177(16) 0.0602(11) Uani 1 1 d . . . . .
C28 C 0.3887(3) 0.3638(3) 0.38893(15) 0.0542(10) Uani 1 1 d . . . . .
C29 C 0.3639(3) 0.2871(3) 0.39475(15) 0.0545(10) Uani 1 1 d . . . . .
H29 H 0.367692 0.266914 0.425818 0.065 Uiso 1 1 calc R U . . .
C30 C 0.3343(3) 0.2388(3) 0.35804(15) 0.0535(10) Uani 1 1 d . . . . .
C31 C 0.3308(3) 0.2698(3) 0.31305(15) 0.0540(10) Uani 1 1 d . . . . .
H31 H 0.311762 0.237767 0.287045 0.065 Uiso 1 1 calc R U . . .
C32 C 0.3538(3) 0.3449(3) 0.30447(14) 0.0501(9) Uani 1 1 d . . . . .
C33 C 0.3809(3) 0.3949(3) 0.34247(15) 0.0508(9) Uani 1 1 d . . . . .
C34 C 0.3061(4) 0.1558(3) 0.36610(17) 0.0637(12) Uani 1 1 d . . . . .
H34A H 0.331804 0.139978 0.397633 0.096 Uiso 1 1 calc R U . . .
H34B H 0.336132 0.123670 0.342381 0.096 Uiso 1 1 calc R U . . .
H34C H 0.232051 0.150349 0.363476 0.096 Uiso 1 1 calc R U . . .
C35 C 0.3525(3) 0.3728(3) 0.25357(14) 0.0510(9) Uani 1 1 d . . . . .
H35A H 0.392388 0.420551 0.252717 0.061 Uiso 1 1 calc R U . . .
H35B H 0.386883 0.334339 0.234608 0.061 Uiso 1 1 calc R U . . .
C36 C 0.2475(3) 0.3877(3) 0.23047(14) 0.0503(9) Uani 1 1 d . . . . .
C37 C 0.1901(3) 0.3262(3) 0.21296(15) 0.0550(10) Uani 1 1 d . . . . .
H37 H 0.217577 0.276227 0.216011 0.066 Uiso 1 1 calc R U . . .
C38 C 0.0941(3) 0.3355(3) 0.19123(16) 0.0589(11) Uani 1 1 d . . . . .
C39 C 0.0588(3) 0.4100(3) 0.18462(15) 0.0551(10) Uani 1 1 d . . . . .
H39 H -0.005610 0.417352 0.168556 0.066 Uiso 1 1 calc R U . . .
C40 C 0.1137(3) 0.4747(3) 0.20054(14) 0.0512(9) Uani 1 1 d . . . . .
C41 C 0.2087(3) 0.4626(3) 0.22567(15) 0.0496(9) Uani 1 1 d . . . . .
C42 C 0.0319(4) 0.2677(3) 0.1738(2) 0.0766(15) Uani 1 1 d . . . . .
H42A H -0.026025 0.260985 0.193449 0.115 Uiso 1 1 calc R U . . .
H42B H 0.074107 0.221686 0.175466 0.115 Uiso 1 1 calc R U . . .
H42C H 0.007142 0.276447 0.141019 0.115 Uiso 1 1 calc R U . . .
C43 C 0.0753(3) 0.5551(3) 0.18772(16) 0.0538(10) Uani 1 1 d . . . . .
C44 C -0.0258(4) 0.5540(3) 0.15781(18) 0.0624(12) Uani 1 1 d . . . . .
H44A H -0.017312 0.525147 0.128779 0.094 Uiso 1 1 calc R U . . .
H44B H -0.046102 0.606464 0.149840 0.094 Uiso 1 1 calc R U . . .
H44C H -0.078247 0.529884 0.175760 0.094 Uiso 1 1 calc R U . . .
C45 C 0.0580(4) 0.6022(3) 0.23214(17) 0.0606(11) Uani 1 1 d . . . . .
H45A H 0.004643 0.578245 0.249673 0.091 Uiso 1 1 calc R U . . .
H45B H 0.037198 0.654014 0.223004 0.091 Uiso 1 1 calc R U . . .
H45C H 0.121029 0.604282 0.252071 0.091 Uiso 1 1 calc R U . . .
C46 C 0.1537(3) 0.5951(3) 0.15839(17) 0.0609(11) Uani 1 1 d . . . . .
H46A H 0.218512 0.598798 0.176922 0.091 Uiso 1 1 calc R U . . .
H46B H 0.129573 0.646365 0.149845 0.091 Uiso 1 1 calc R U . . .
H46C H 0.163202 0.565563 0.129687 0.091 Uiso 1 1 calc R U . . .
C47 C 0.4352(5) 0.7036(4) 0.2074(2) 0.0831(16) Uani 1 1 d D . . . .
H47A H 0.484206 0.741056 0.221452 0.100 Uiso 0.559(19) 1 calc R U P A 1
H47B H 0.474028 0.659406 0.196354 0.100 Uiso 0.559(19) 1 calc R U P A 1
H47C H 0.432441 0.668688 0.179975 0.100 Uiso 0.441(19) 1 calc R U P A 2
H47D H 0.506209 0.708044 0.220308 0.100 Uiso 0.441(19) 1 calc R U P A 2
C48 C 0.3794(8) 0.7379(7) 0.1679(4) 0.072(3) Uani 0.559(19) 1 d . . P A 1
H48A H 0.359468 0.699639 0.143462 0.086 Uiso 0.559(19) 1 calc R U P A 1
H48B H 0.418602 0.779172 0.153697 0.086 Uiso 0.559(19) 1 calc R U P A 1
C48A C 0.3917(10) 0.7786(9) 0.1949(7) 0.081(5) Uani 0.441(19) 1 d D . P A 2
H48C H 0.429835 0.818399 0.213227 0.098 Uiso 0.441(19) 1 calc R U P A 2
H48D H 0.400468 0.788396 0.161073 0.098 Uiso 0.441(19) 1 calc R U P A 2
C49 C 0.288(2) 0.7687(14) 0.1916(9) 0.090(6) Uani 0.559(19) 1 d . . P A 1
H49A H 0.225456 0.755412 0.172619 0.108 Uiso 0.559(19) 1 calc R U P A 1
H49B H 0.292758 0.824960 0.193695 0.108 Uiso 0.559(19) 1 calc R U P A 1
C49A C 0.284(3) 0.7850(17) 0.2038(9) 0.084(7) Uani 0.441(19) 1 d D . P A 2
H49C H 0.239742 0.767130 0.176785 0.101 Uiso 0.441(19) 1 calc R U P A 2
H49D H 0.265041 0.837552 0.212505 0.101 Uiso 0.441(19) 1 calc R U P A 2
C50 C 0.2845(4) 0.7326(3) 0.2438(2) 0.0769(14) Uani 1 1 d D . . . .
H50A H 0.296678 0.771829 0.268591 0.092 Uiso 0.559(19) 1 calc R U P A 1
H50B H 0.218961 0.706894 0.248278 0.092 Uiso 0.559(19) 1 calc R U P A 1
H50C H 0.290371 0.762276 0.273512 0.092 Uiso 0.441(19) 1 calc R U P A 2
H50D H 0.219335 0.704535 0.242950 0.092 Uiso 0.441(19) 1 calc R U P A 2
C51 C 0.2418(12) 0.6837(10) 0.3528(6) 0.066(3) Uani 0.53(3) 1 d . . P B 1
H51A H 0.193980 0.713870 0.332180 0.080 Uiso 0.53(3) 1 calc R U P B 1
H51B H 0.307329 0.710969 0.357169 0.080 Uiso 0.53(3) 1 calc R U P B 1
C51A C 0.2224(16) 0.6623(11) 0.3671(8) 0.071(4) Uani 0.47(3) 1 d . . P B 2
H51C H 0.194369 0.706283 0.348730 0.085 Uiso 0.47(3) 1 calc R U P B 2
H51D H 0.281907 0.680428 0.386769 0.085 Uiso 0.47(3) 1 calc R U P B 2
C52 C 0.1976(16) 0.6639(10) 0.3997(5) 0.078(4) Uani 0.53(3) 1 d . . P B 1
H52A H 0.157848 0.706949 0.411572 0.094 Uiso 0.53(3) 1 calc R U P B 1
H52B H 0.251749 0.649990 0.423737 0.094 Uiso 0.53(3) 1 calc R U P B 1
C52A C 0.1432(19) 0.6325(13) 0.3985(6) 0.075(5) Uani 0.47(3) 1 d . . P B 2
H52C H 0.175238 0.608658 0.427220 0.090 Uiso 0.47(3) 1 calc R U P B 2
H52D H 0.097686 0.673990 0.407871 0.090 Uiso 0.47(3) 1 calc R U P B 2
C53 C 0.1294(16) 0.5954(12) 0.3868(7) 0.080(5) Uani 0.53(3) 1 d . . P B 1
H53A H 0.123714 0.561220 0.414289 0.096 Uiso 0.53(3) 1 calc R U P B 1
H53B H 0.060559 0.612380 0.375714 0.096 Uiso 0.53(3) 1 calc R U P B 1
C53A C 0.0862(17) 0.5747(10) 0.3687(7) 0.080(5) Uani 0.47(3) 1 d . . P B 2
H53C H 0.035247 0.599212 0.346737 0.096 Uiso 0.47(3) 1 calc R U P B 2
H53D H 0.051851 0.537116 0.388403 0.096 Uiso 0.47(3) 1 calc R U P B 2
C54 C 0.181(2) 0.5557(15) 0.3481(11) 0.072(4) Uani 0.53(3) 1 d . . P B 1
H54A H 0.211578 0.507000 0.359657 0.086 Uiso 0.53(3) 1 calc R U P B 1
H54B H 0.132487 0.544734 0.321257 0.086 Uiso 0.53(3) 1 calc R U P B 1
C54A C 0.170(2) 0.5376(15) 0.3425(10) 0.064(5) Uani 0.47(3) 1 d . . P B 2
H54C H 0.142595 0.517585 0.311752 0.077 Uiso 0.47(3) 1 calc R U P B 2
H54D H 0.200421 0.494795 0.361105 0.077 Uiso 0.47(3) 1 calc R U P B 2
C55 C 0.5167(5) 0.7238(3) 0.3225(2) 0.0819(17) Uani 1 1 d . . . . .
H55A H 0.462205 0.761503 0.315054 0.098 Uiso 1 1 calc R U . . .
H55B H 0.555323 0.715928 0.294039 0.098 Uiso 1 1 calc R U . . .
C56 C 0.5857(5) 0.7509(4) 0.3631(2) 0.0891(19) Uani 1 1 d . . . . .
H56A H 0.655055 0.730054 0.361234 0.107 Uiso 1 1 calc R U . . .
H56B H 0.589320 0.807339 0.364068 0.107 Uiso 1 1 calc R U . . .
C57 C 0.5357(5) 0.7201(3) 0.4049(2) 0.0826(16) Uani 1 1 d . . . . .
H57A H 0.476932 0.751868 0.412702 0.099 Uiso 1 1 calc R U . . .
H57B H 0.583995 0.716907 0.432792 0.099 Uiso 1 1 calc R U . . .
C58 C 0.5020(4) 0.6410(3) 0.38787(17) 0.0669(12) Uani 1 1 d . . . . .
H58A H 0.558089 0.603753 0.392368 0.080 Uiso 1 1 calc R U . . .
H58B H 0.443430 0.622909 0.405033 0.080 Uiso 1 1 calc R U . . .
O8 O 0.0711(11) 0.3730(7) 0.3227(4) 0.075(4) Uani 0.363(11) 1 d D U P C 1
C59 C 0.0265(12) 0.4076(7) 0.3639(4) 0.066(4) Uani 0.363(11) 1 d D U P C 1
H59A H 0.061266 0.456173 0.372309 0.079 Uiso 0.363(11) 1 calc R U P C 1
H59B H -0.046442 0.418396 0.356761 0.079 Uiso 0.363(11) 1 calc R U P C 1
C60 C 0.0603(18) 0.2908(11) 0.3302(6) 0.089(5) Uani 0.363(11) 1 d D U P C 1
H60A H 0.118757 0.263884 0.317544 0.107 Uiso 0.363(11) 1 calc R U P C 1
H60B H -0.002213 0.272515 0.312813 0.107 Uiso 0.363(11) 1 calc R U P C 1
C61 C 0.055(2) 0.2726(10) 0.3811(7) 0.093(6) Uani 0.363(11) 1 d D U P C 1
H61A H 0.118825 0.248863 0.394023 0.112 Uiso 0.363(11) 1 calc R U P C 1
H61B H -0.002547 0.238268 0.386666 0.112 Uiso 0.363(11) 1 calc R U P C 1
C62 C 0.0392(19) 0.3531(11) 0.4029(5) 0.094(5) Uani 0.363(11) 1 d D U P C 1
H62A H -0.021820 0.353058 0.421633 0.113 Uiso 0.363(11) 1 calc R U P C 1
H62B H 0.098644 0.367193 0.423954 0.113 Uiso 0.363(11) 1 calc R U P C 1
O8A O 0.0555(14) 0.2900(8) 0.3930(4) 0.169(5) Uani 0.637(11) 1 d D U P C 2
C59A C 0.0869(12) 0.3664(8) 0.3839(5) 0.123(4) Uani 0.637(11) 1 d D U P C 2
H59C H 0.160671 0.371379 0.391774 0.147 Uiso 0.637(11) 1 calc R U P C 2
H59D H 0.051034 0.402135 0.404178 0.147 Uiso 0.637(11) 1 calc R U P C 2
C60A C -0.0170(9) 0.2711(6) 0.3544(4) 0.097(3) Uani 0.637(11) 1 d D U P C 2
H60C H -0.020571 0.215276 0.349479 0.116 Uiso 0.637(11) 1 calc R U P C 2
H60D H -0.085514 0.290253 0.360692 0.116 Uiso 0.637(11) 1 calc R U P C 2
C61A C 0.0216(9) 0.3088(8) 0.3141(4) 0.104(4) Uani 0.637(11) 1 d D U P C 2
H61C H -0.033286 0.316771 0.289378 0.125 Uiso 0.637(11) 1 calc R U P C 2
H61D H 0.075935 0.278064 0.300819 0.125 Uiso 0.637(11) 1 calc R U P C 2
C62A C 0.064(2) 0.3868(10) 0.3328(6) 0.164(7) Uani 0.637(11) 1 d D U P C 2
H62C H 0.126192 0.401897 0.317147 0.197 Uiso 0.637(11) 1 calc R U P C 2
H62D H 0.012966 0.427987 0.329083 0.197 Uiso 0.637(11) 1 calc R U P C 2
O9 O 0.2464(7) 0.7531(5) 0.4727(3) 0.092(3) Uani 0.489(7) 1 d . U P D 1
C63 C 0.2743(15) 0.7066(12) 0.5124(6) 0.123(5) Uani 0.489(7) 1 d D U P D 1
H63A H 0.348456 0.712135 0.518602 0.148 Uiso 0.489(7) 1 calc R U P D 1
H63B H 0.261951 0.652945 0.502690 0.148 Uiso 0.489(7) 1 calc R U P D 1
C64 C 0.1674(11) 0.8029(9) 0.4876(5) 0.098(4) Uani 0.489(7) 1 d D U P D 1
H64A H 0.099164 0.785802 0.475747 0.118 Uiso 0.489(7) 1 calc R U P D 1
H64B H 0.178227 0.856454 0.478019 0.118 Uiso 0.489(7) 1 calc R U P D 1
C65 C 0.183(2) 0.7925(13) 0.5403(7) 0.134(6) Uani 0.489(7) 1 d D U P D 1
H65A H 0.117335 0.800821 0.554243 0.161 Uiso 0.489(7) 1 calc R U P D 1
H65B H 0.229518 0.833541 0.552329 0.161 Uiso 0.489(7) 1 calc R U P D 1
C66 C 0.226(2) 0.7175(16) 0.5592(8) 0.162(7) Uani 0.489(7) 1 d D U P D 1
H66A H 0.173298 0.679110 0.565562 0.194 Uiso 0.489(7) 1 calc R U P D 1
H66B H 0.275292 0.723042 0.586562 0.194 Uiso 0.489(7) 1 calc R U P D 1
O9A O 0.1249(8) 0.6942(7) 0.5098(4) 0.115(3) Uani 0.511(7) 1 d . U P D 2
C63A C 0.2054(15) 0.6914(10) 0.5338(7) 0.120(5) Uani 0.511(7) 1 d D U P D 2
H63C H 0.259828 0.675008 0.513480 0.144 Uiso 0.511(7) 1 calc R U P D 2
H63D H 0.199517 0.652363 0.558618 0.144 Uiso 0.511(7) 1 calc R U P D 2
C64A C 0.0960(12) 0.7607(10) 0.5047(5) 0.105(4) Uani 0.511(7) 1 d D U P D 2
H64C H 0.024957 0.764109 0.513974 0.126 Uiso 0.511(7) 1 calc R U P D 2
H64D H 0.096217 0.773947 0.470854 0.126 Uiso 0.511(7) 1 calc R U P D 2
C65A C 0.1552(15) 0.8161(10) 0.5311(7) 0.119(5) Uani 0.511(7) 1 d D U P D 2
H65C H 0.113352 0.843925 0.553247 0.142 Uiso 0.511(7) 1 calc R U P D 2
H65D H 0.185851 0.853356 0.509870 0.142 Uiso 0.511(7) 1 calc R U P D 2
C66A C 0.2365(12) 0.7685(9) 0.5574(6) 0.103(4) Uani 0.511(7) 1 d D U P D 2
H66C H 0.229128 0.768094 0.591904 0.123 Uiso 0.511(7) 1 calc R U P D 2
H66D H 0.306083 0.784347 0.550541 0.123 Uiso 0.511(7) 1 calc R U P D 2
O10 O 0.1260(15) 0.1281(11) 0.0176(6) 0.137(5) Uani 0.454(12) 1 d . U P E 1
C67 C 0.1570(16) 0.1503(9) 0.0753(6) 0.105(5) Uani 0.454(12) 1 d D . P E 1
H67A H 0.230806 0.160149 0.079713 0.126 Uiso 0.454(12) 1 calc R U P E 1
H67B H 0.120471 0.196993 0.084203 0.126 Uiso 0.454(12) 1 calc R U P E 1
C68 C 0.1306(11) 0.0904(9) 0.1032(4) 0.085(4) Uani 0.454(12) 1 d D . P E 1
H68A H 0.063701 0.100819 0.115882 0.102 Uiso 0.454(12) 1 calc R U P E 1
H68B H 0.181084 0.085456 0.130125 0.102 Uiso 0.454(12) 1 calc R U P E 1
C69 C 0.1252(15) 0.0146(9) 0.0753(6) 0.101(5) Uani 0.454(12) 1 d D . P E 1
H69A H 0.055818 -0.007058 0.074156 0.121 Uiso 0.454(12) 1 calc R U P E 1
H69B H 0.173479 -0.023375 0.089388 0.121 Uiso 0.454(12) 1 calc R U P E 1
C70 C 0.156(3) 0.0403(15) 0.0240(9) 0.173(14) Uani 0.454(12) 1 d D . P E 1
H70A H 0.230276 0.033679 0.021160 0.208 Uiso 0.454(12) 1 calc R U P E 1
H70B H 0.120046 0.008965 -0.000595 0.208 Uiso 0.454(12) 1 calc R U P E 1
O10A O 0.1194(18) 0.1318(14) 0.0423(10) 0.215(8) Uani 0.546(12) 1 d D U P E 2
C67A C 0.201(2) 0.1027(15) 0.0729(8) 0.175(9) Uani 0.546(12) 1 d D . P E 2
H67C H 0.268180 0.122215 0.065239 0.210 Uiso 0.546(12) 1 calc R U P E 2
H67D H 0.189795 0.110613 0.106764 0.210 Uiso 0.546(12) 1 calc R U P E 2
C68A C 0.1834(16) 0.0264(12) 0.0581(7) 0.123(5) Uani 0.546(12) 1 d . . P E 2
H68C H 0.246358 0.007080 0.044963 0.148 Uiso 0.546(12) 1 calc R U P E 2
H68D H 0.170949 -0.004725 0.086205 0.148 Uiso 0.546(12) 1 calc R U P E 2
C69A C 0.1041(16) 0.0142(13) 0.0249(6) 0.135(6) Uani 0.546(12) 1 d . . P E 2
H69C H 0.059059 -0.026044 0.036442 0.162 Uiso 0.546(12) 1 calc R U P E 2
H69D H 0.131464 -0.003975 -0.004766 0.162 Uiso 0.546(12) 1 calc R U P E 2
C70A C 0.0478(17) 0.0805(13) 0.0160(8) 0.165(8) Uani 0.546(12) 1 d D . P E 2
H70C H -0.019588 0.078806 0.029595 0.198 Uiso 0.546(12) 1 calc R U P E 2
H70D H 0.040127 0.093022 -0.017975 0.198 Uiso 0.546(12) 1 calc R U P E 2

loop_
_atom_site_aniso_label
_atom_site_aniso_U_11
_atom_site_aniso_U_22
_atom_site_aniso_U_33
_atom_site_aniso_U_23
_atom_site_aniso_U_13
_atom_site_aniso_U_12
Tm1 0.04845(12) 0.04439(14) 0.05207(13) -0.00463(7) -0.00352(8) -0.00004(7)
O1 0.0642(19) 0.063(2) 0.0519(17) 0.0016(14) 0.0031(14) 0.0003(15)
O2 0.0528(16) 0.0534(19) 0.0591(17) -0.0026(13) -0.0014(13) 0.0027(13)
O3 0.0513(15) 0.0464(18) 0.0557(16) -0.0035(12) -0.0013(12) -0.0021(12)
O4 0.0590(17) 0.0522(19) 0.0486(16) -0.0028(13) -0.0021(12) 0.0007(13)
O5 0.0613(18) 0.055(2) 0.069(2) -0.0005(15) -0.0028(14) 0.0043(14)
O6 0.070(2) 0.071(2) 0.067(2) -0.0178(16) 0.0026(15) 0.0122(17)
O7 0.073(2) 0.0462(19) 0.0645(19) -0.0011(14) -0.0095(15) -0.0065(14)
C1 0.078(3) 0.058(3) 0.073(3) -0.011(2) -0.003(2) -0.005(2)
C2 0.058(3) 0.074(4) 0.064(3) -0.005(2) 0.001(2) -0.007(2)
C3 0.065(3) 0.086(4) 0.057(3) -0.008(2) -0.006(2) 0.001(2)
C4 0.056(2) 0.061(3) 0.054(2) -0.005(2) -0.0019(19) 0.000(2)
C5 0.054(2) 0.050(3) 0.054(2) -0.0028(18) 0.0023(18) 0.0054(18)
C6 0.057(2) 0.060(3) 0.058(3) 0.001(2) 0.0017(19) 0.007(2)
C7 0.057(3) 0.055(3) 0.075(3) -0.002(2) 0.010(2) 0.0019(19)
C8 0.051(3) 0.067(3) 0.076(3) -0.016(2) 0.007(2) -0.003(2)
C9 0.047(2) 0.074(3) 0.062(3) -0.008(2) 0.0037(19) 0.003(2)
C10 0.050(2) 0.053(3) 0.054(2) -0.0036(18) 0.0039(18) 0.0049(18)
C11 0.064(3) 0.065(4) 0.094(4) 0.003(3) 0.013(3) -0.003(2)
C12 0.051(3) 0.115(5) 0.060(3) -0.017(3) 0.000(2) -0.002(3)
C13 0.050(2) 0.059(3) 0.059(3) -0.004(2) 0.0030(18) -0.0043(19)
C14 0.059(3) 0.056(3) 0.066(3) -0.007(2) 0.008(2) -0.0106(19)
C15 0.063(3) 0.051(3) 0.072(3) 0.005(2) 0.016(2) 0.000(2)
C16 0.053(2) 0.053(3) 0.076(3) 0.013(2) 0.008(2) 0.0053(19)
C17 0.051(2) 0.045(3) 0.067(3) 0.0088(19) -0.0009(19) -0.0037(18)
C18 0.050(2) 0.046(3) 0.061(2) -0.0005(18) 0.0034(18) -0.0025(17)
C19 0.052(2) 0.057(3) 0.071(3) 0.010(2) -0.005(2) -0.0017(19)
C20 0.096(4) 0.060(4) 0.090(4) 0.006(3) -0.035(3) -0.019(3)
C21 0.060(3) 0.108(5) 0.072(3) 0.022(3) -0.004(2) 0.000(3)
C22 0.063(3) 0.067(3) 0.067(3) 0.003(2) 0.000(2) 0.004(2)
C23 0.073(3) 0.060(3) 0.089(4) 0.002(3) 0.024(3) 0.007(2)
C24 0.094(4) 0.070(4) 0.051(3) -0.002(2) -0.005(2) -0.004(3)
C25 0.066(3) 0.064(3) 0.055(3) -0.006(2) -0.011(2) -0.002(2)
C26 0.074(3) 0.068(3) 0.054(3) -0.009(2) -0.001(2) 0.003(2)
C27 0.073(3) 0.059(3) 0.048(2) -0.004(2) -0.004(2) -0.003(2)
C28 0.051(2) 0.058(3) 0.054(2) -0.0021(19) -0.0018(18) 0.0012(18)
C29 0.052(2) 0.061(3) 0.051(2) 0.0024(19) 0.0012(18) -0.0007(19)
C30 0.050(2) 0.053(3) 0.058(2) -0.0003(19) 0.0003(18) -0.0047(18)
C31 0.052(2) 0.054(3) 0.055(2) -0.0066(19) -0.0037(18) 0.0010(18)
C32 0.0404(19) 0.061(3) 0.048(2) -0.0009(18) -0.0064(16) 0.0039(17)
C33 0.045(2) 0.052(3) 0.055(2) -0.0011(18) -0.0019(17) -0.0004(17)
C34 0.066(3) 0.061(3) 0.063(3) 0.002(2) -0.003(2) -0.009(2)
C35 0.052(2) 0.049(3) 0.052(2) -0.0044(18) -0.0029(17) 0.0045(17)
C36 0.050(2) 0.055(3) 0.046(2) -0.0017(17) 0.0001(16) -0.0008(18)
C37 0.062(3) 0.049(3) 0.053(2) 0.0002(18) -0.0039(19) 0.0007(19)
C38 0.058(2) 0.060(3) 0.058(3) -0.002(2) -0.0065(19) -0.006(2)
C39 0.050(2) 0.062(3) 0.052(2) 0.0031(19) -0.0038(18) -0.0008(19)
C40 0.051(2) 0.056(3) 0.047(2) -0.0002(18) 0.0024(17) 0.0001(18)
C41 0.045(2) 0.053(3) 0.050(2) -0.0022(18) 0.0022(16) -0.0017(17)
C42 0.074(3) 0.066(4) 0.086(4) -0.004(3) -0.023(3) -0.009(3)
C43 0.047(2) 0.056(3) 0.058(2) 0.0028(18) -0.0023(18) -0.0001(17)
C44 0.051(2) 0.071(3) 0.064(3) 0.006(2) -0.005(2) 0.005(2)
C45 0.058(3) 0.058(3) 0.066(3) -0.001(2) 0.003(2) 0.008(2)
C46 0.055(2) 0.058(3) 0.070(3) 0.011(2) 0.005(2) 0.004(2)
C47 0.093(4) 0.081(4) 0.076(3) 0.021(3) 0.014(3) 0.017(3)
C48 0.070(5) 0.060(7) 0.083(7) 0.012(5) -0.005(4) -0.007(4)
C48A 0.071(7) 0.073(9) 0.098(12) 0.032(9) -0.010(6) -0.003(6)
C49 0.088(8) 0.039(10) 0.144(13) 0.021(11) 0.010(9) 0.009(6)
C49A 0.075(8) 0.052(14) 0.124(14) 0.002(10) -0.009(9) 0.010(8)
C50 0.067(3) 0.056(3) 0.107(4) -0.007(3) -0.005(3) 0.008(2)
C51 0.065(7) 0.073(7) 0.062(8) -0.014(6) 0.014(5) 0.008(5)
C51A 0.077(9) 0.069(9) 0.068(10) -0.010(7) 0.011(7) 0.015(6)
C52 0.089(10) 0.078(9) 0.069(7) -0.006(5) 0.022(6) 0.012(8)
C52A 0.078(11) 0.083(13) 0.066(8) -0.005(7) 0.014(7) 0.015(9)
C53 0.080(10) 0.086(11) 0.075(11) 0.002(8) 0.019(8) 0.005(8)
C53A 0.091(10) 0.075(9) 0.076(10) -0.004(7) 0.023(8) 0.009(6)
C54 0.058(7) 0.089(11) 0.066(9) -0.012(7) -0.007(5) 0.004(7)
C54A 0.073(12) 0.073(10) 0.048(9) 0.003(7) 0.012(9) 0.011(6)
C55 0.115(5) 0.053(3) 0.075(3) 0.004(2) -0.021(3) -0.020(3)
C56 0.117(5) 0.063(4) 0.084(4) 0.004(3) -0.027(3) -0.029(3)
C57 0.100(4) 0.073(4) 0.073(3) -0.013(3) -0.014(3) -0.008(3)
C58 0.076(3) 0.065(3) 0.059(3) -0.004(2) -0.009(2) -0.011(2)
O8 0.076(6) 0.074(6) 0.076(6) -0.022(4) 0.018(5) 0.010(5)
C59 0.081(7) 0.065(6) 0.053(6) -0.019(4) 0.005(5) 0.034(6)
C60 0.108(10) 0.072(6) 0.091(7) -0.008(6) 0.033(7) 0.017(7)
C61 0.098(10) 0.085(8) 0.100(8) 0.002(6) 0.027(8) 0.003(7)
C62 0.114(10) 0.085(8) 0.082(7) -0.002(5) -0.002(7) 0.010(7)
O8A 0.191(9) 0.152(8) 0.161(7) -0.003(6) -0.019(7) -0.041(7)
C59A 0.124(8) 0.119(7) 0.123(7) -0.018(6) -0.007(6) -0.031(6)
C60A 0.097(6) 0.091(6) 0.102(6) -0.009(5) 0.014(5) -0.033(5)
C61A 0.083(6) 0.124(8) 0.105(6) 0.010(5) -0.003(5) -0.038(6)
C62A 0.179(12) 0.146(9) 0.165(9) 0.004(7) -0.016(8) -0.037(8)
O9 0.088(5) 0.095(6) 0.091(5) 0.003(4) 0.000(4) 0.005(4)
C63 0.121(9) 0.130(9) 0.117(7) 0.024(6) -0.012(7) 0.008(7)
C64 0.092(7) 0.089(7) 0.115(7) -0.013(6) 0.020(6) -0.003(5)
C65 0.146(11) 0.129(10) 0.129(8) -0.012(7) 0.020(8) -0.005(8)
C66 0.170(11) 0.165(11) 0.149(9) -0.001(8) 0.002(8) 0.019(9)
O9A 0.104(6) 0.120(6) 0.118(6) -0.027(5) -0.007(5) -0.001(5)
C63A 0.126(8) 0.123(7) 0.107(8) 0.000(7) -0.018(7) 0.010(7)
C64A 0.111(7) 0.111(7) 0.095(7) -0.006(6) 0.010(6) -0.008(6)
C65A 0.126(9) 0.106(7) 0.121(9) 0.010(6) -0.014(7) -0.007(6)
C66A 0.113(7) 0.093(7) 0.101(7) 0.018(6) 0.001(6) -0.016(6)
O10 0.152(9) 0.145(8) 0.113(7) 0.000(7) -0.011(7) -0.025(7)
C67 0.112(12) 0.111(11) 0.088(9) 0.008(7) -0.017(8) -0.012(9)
C68 0.087(9) 0.094(9) 0.071(7) -0.006(5) -0.015(6) 0.012(7)
C69 0.098(11) 0.101(9) 0.101(11) -0.014(7) -0.023(9) 0.005(9)
C70 0.23(4) 0.113(12) 0.187(18) -0.034(11) 0.14(3) -0.037(14)
O10A 0.225(11) 0.192(10) 0.230(13) 0.012(9) 0.014(9) -0.036(8)
C67A 0.28(2) 0.148(16) 0.096(12) 0.006(11) 0.012(13) -0.061(14)
C68A 0.102(10) 0.158(12) 0.113(12) -0.012(10) 0.023(8) -0.026(9)
C69A 0.146(14) 0.165(12) 0.092(10) 0.041(9) 0.004(8) -0.036(10)
C70A 0.139(15) 0.186(16) 0.169(18) 0.069(14) -0.006(11) -0.024(11)

loop_
_atom_type_symbol
_atom_type_description
_atom_type_scat_dispersion_real
_atom_type_scat_dispersion_imag
_atom_type_scat_source
C C 0.0033 0.0016 'International Tables Vol C Tables 4.2.6.8 and 6.1.1.4'
H H 0.0000 0.0000 'International Tables Vol C Tables 4.2.6.8 and 6.1.1.4'
O O 0.0106 0.0060 'International Tables Vol C Tables 4.2.6.8 and 6.1.1.4'
Tm Tm -0.3139 5.2483 'International Tables Vol C Tables 4.2.6.8 and 6.1.1.4'

loop_
_geom_angle_atom_site_label_1
_geom_angle_atom_site_label_2
_geom_angle_atom_site_label_3
_geom_angle
_geom_angle_site_symmetry_1
_geom_angle_site_symmetry_3
_geom_angle_publ_flag
O2 Tm1 O4 100.01(12) . . ?
O2 Tm1 O5 84.96(12) . . ?
O2 Tm1 O6 170.92(12) . . ?
O2 Tm1 O7 94.04(12) . . ?
O3 Tm1 O2 103.23(12) . . ?
O3 Tm1 O4 98.49(12) . . ?
O3 Tm1 O5 86.80(11) . . ?
O3 Tm1 O6 83.07(12) . . ?
O3 Tm1 O7 155.43(12) . . ?
O4 Tm1 O5 171.64(11) . . ?
O4 Tm1 O6 85.32(13) . . ?
O4 Tm1 O7 95.50(11) . . ?
O5 Tm1 O7 77.34(11) . . ?
O6 Tm1 O5 88.92(12) . . ?
O6 Tm1 O7 78.05(12) . . ?
C10 O1 H1 109.5 . . ?
C18 O2 Tm1 156.8(3) . . ?
C41 O3 Tm1 150.1(3) . . ?
C33 O4 Tm1 147.7(2) . . ?
C47 O5 Tm1 125.5(3) . . ?
C47 O5 C50 107.3(4) . . ?
C50 O5 Tm1 126.9(3) . . ?
C51 O6 Tm1 126.0(7) . . ?
C51A O6 Tm1 146.1(10) . . ?
C51A O6 C54A 100.7(12) . . ?
C54 O6 Tm1 121.4(11) . . ?
C54 O6 C51 112.6(12) . . ?
C54A O6 Tm1 112.4(9) . . ?
C55 O7 Tm1 124.5(3) . . ?
C58 O7 Tm1 126.4(3) . . ?
C58 O7 C55 108.9(3) . . ?
H1A C1 H1B 109.5 . . ?
H1A C1 H1C 109.5 . . ?
H1B C1 H1C 109.5 . . ?
C4 C1 H1A 109.5 . . ?
C4 C1 H1B 109.5 . . ?
C4 C1 H1C 109.5 . . ?
H2A C2 H2B 109.5 . . ?
H2A C2 H2C 109.5 . . ?
H2B C2 H2C 109.5 . . ?
C4 C2 H2A 109.5 . . ?
C4 C2 H2B 109.5 . . ?
C4 C2 H2C 109.5 . . ?
H3A C3 H3B 109.5 . . ?
H3A C3 H3C 109.5 . . ?
H3B C3 H3C 109.5 . . ?
C4 C3 H3A 109.5 . . ?
C4 C3 H3B 109.5 . . ?
C4 C3 H3C 109.5 . . ?
C1 C4 C2 109.9(4) . . ?
C1 C4 C5 110.0(4) . . ?
C3 C4 C1 108.3(4) . . ?
C3 C4 C2 106.3(4) . . ?
C3 C4 C5 112.1(4) . . ?
C5 C4 C2 110.1(4) . . ?
C6 C5 C4 121.2(4) . . ?
C6 C5 C10 117.4(4) . . ?
C10 C5 C4 121.4(4) . . ?
C5 C6 H6 118.7 . . ?
C5 C6 C7 122.5(4) . . ?
C7 C6 H6 118.7 . . ?
C6 C7 C11 120.0(5) . . ?
C8 C7 C6 118.0(5) . . ?
C8 C7 C11 122.1(5) . . ?
C7 C8 H8 118.8 . . ?
C7 C8 C9 122.3(5) . . ?
C9 C8 H8 118.8 . . ?
C8 C9 C12 119.9(5) . . ?
C10 C9 C8 118.2(4) . . ?
C10 C9 C12 121.8(5) . . ?
O1 C10 C5 117.1(4) . . ?
O1 C10 C9 121.4(4) . . ?
C9 C10 C5 121.5(4) . . ?
C7 C11 H11A 109.5 . . ?
C7 C11 H11B 109.5 . . ?
C7 C11 H11C 109.5 . . ?
H11A C11 H11B 109.5 . . ?
H11A C11 H11C 109.5 . . ?
H11B C11 H11C 109.5 . . ?
C9 C12 H12A 108.2 . . ?
C9 C12 H12B 108.2 . . ?
C9 C12 C13 116.5(4) . . ?
H12A C12 H12B 107.3 . . ?
C13 C12 H12A 108.2 . . ?
C13 C12 H12B 108.2 . . ?
C14 C13 C12 121.7(4) . . ?
C14 C13 C18 119.9(4) . . ?
C18 C13 C12 118.4(4) . . ?
C13 C14 H14 119.0 . . ?
C15 C14 C13 122.0(5) . . ?
C15 C14 H14 119.0 . . ?
C14 C15 C16 117.7(5) . . ?
C14 C15 C23 121.9(5) . . ?
C16 C15 C23 120.3(5) . . ?
C15 C16 H16 118.4 . . ?
C15 C16 C17 123.3(5) . . ?
C17 C16 H16 118.4 . . ?
C16 C17 C18 118.0(4) . . ?
C16 C17 C19 120.6(4) . . ?
C18 C17 C19 121.3(4) . . ?
O2 C18 C13 118.9(4) . . ?
O2 C18 C17 121.9(4) . . ?
C13 C18 C17 119.1(4) . . ?
C20 C19 C17 108.3(4) . . ?
C20 C19 C21 107.0(4) . . ?
C21 C19 C17 112.2(4) . . ?
C22 C19 C17 112.3(4) . . ?
C22 C19 C20 109.9(5) . . ?
C22 C19 C21 107.0(4) . . ?
C19 C20 H20A 109.5 . . ?
C19 C20 H20B 109.5 . . ?
C19 C20 H20C 109.5 . . ?
H20A C20 H20B 109.5 . . ?
H20A C20 H20C 109.5 . . ?
H20B C20 H20C 109.5 . . ?
C19 C21 H21A 109.5 . . ?
C19 C21 H21B 109.5 . . ?
C19 C21 H21C 109.5 . . ?
H21A C21 H21B 109.5 . . ?
H21A C21 H21C 109.5 . . ?
H21B C21 H21C 109.5 . . ?
C19 C22 H22A 109.5 . . ?
C19 C22 H22B 109.5 . . ?
C19 C22 H22C 109.5 . . ?
H22A C22 H22B 109.5 . . ?
H22A C22 H22C 109.5 . . ?
H22B C22 H22C 109.5 . . ?
C15 C23 H23A 109.5 . . ?
C15 C23 H23B 109.5 . . ?
C15 C23 H23C 109.5 . . ?
H23A C23 H23B 109.5 . . ?
H23A C23 H23C 109.5 . . ?
H23B C23 H23C 109.5 . . ?
H24A C24 H24B 109.5 . . ?
H24A C24 H24C 109.5 . . ?
H24B C24 H24C 109.5 . . ?
C27 C24 H24A 109.5 . . ?
C27 C24 H24B 109.5 . . ?
C27 C24 H24C 109.5 . . ?
H25A C25 H25B 109.5 . . ?
H25A C25 H25C 109.5 . . ?
H25B C25 H25C 109.5 . . ?
C27 C25 H25A 109.5 . . ?
C27 C25 H25B 109.5 . . ?
C27 C25 H25C 109.5 . . ?
H26A C26 H26B 109.5 . . ?
H26A C26 H26C 109.5 . . ?
H26B C26 H26C 109.5 . . ?
C27 C26 H26A 109.5 . . ?
C27 C26 H26B 109.5 . . ?
C27 C26 H26C 109.5 . . ?
C24 C27 C26 107.4(4) . . ?
C24 C27 C28 112.6(4) . . ?
C25 C27 C24 107.1(4) . . ?
C25 C27 C26 110.9(4) . . ?
C25 C27 C28 108.5(4) . . ?
C28 C27 C26 110.3(4) . . ?
C29 C28 C27 120.1(4) . . ?
C29 C28 C33 118.2(4) . . ?
C33 C28 C27 121.6(4) . . ?
C28 C29 H29 118.0 . . ?
C30 C29 C28 124.0(4) . . ?
C30 C29 H29 118.0 . . ?
C29 C30 C31 116.6(4) . . ?
C29 C30 C34 122.2(4) . . ?
C31 C30 C34 121.2(4) . . ?
C30 C31 H31 118.6 . . ?
C32 C31 C30 122.8(4) . . ?
C32 C31 H31 118.6 . . ?
C31 C32 C33 120.2(4) . . ?
C31 C32 C35 118.9(4) . . ?
C33 C32 C35 120.8(4) . . ?
O4 C33 C28 121.9(4) . . ?
O4 C33 C32 120.1(4) . . ?
C32 C33 C28 118.1(4) . . ?
C30 C34 H34A 109.5 . . ?
C30 C34 H34B 109.5 . . ?
C30 C34 H34C 109.5 . . ?
H34A C34 H34B 109.5 . . ?
H34A C34 H34C 109.5 . . ?
H34B C34 H34C 109.5 . . ?
C32 C35 H35A 108.5 . . ?
C32 C35 H35B 108.5 . . ?
H35A C35 H35B 107.5 . . ?
C36 C35 C32 115.1(3) . . ?
C36 C35 H35A 108.5 . . ?
C36 C35 H35B 108.5 . . ?
C37 C36 C35 119.0(4) . . ?
C37 C36 C41 119.9(4) . . ?
C41 C36 C35 121.1(4) . . ?
C36 C37 H37 118.9 . . ?
C38 C37 C36 122.1(4) . . ?
C38 C37 H37 118.9 . . ?
C37 C38 C39 117.4(4) . . ?
C37 C38 C42 121.3(4) . . ?
C39 C38 C42 121.3(4) . . ?
C38 C39 H39 118.4 . . ?
C38 C39 C40 123.3(4) . . ?
C40 C39 H39 118.4 . . ?
C39 C40 C41 117.7(4) . . ?
C39 C40 C43 120.5(4) . . ?
C41 C40 C43 121.7(4) . . ?
O3 C41 C36 119.4(4) . . ?
O3 C41 C40 121.2(4) . . ?
C36 C41 C40 119.4(4) . . ?
C38 C42 H42A 109.5 . . ?
C38 C42 H42B 109.5 . . ?
C38 C42 H42C 109.5 . . ?
H42A C42 H42B 109.5 . . ?
H42A C42 H42C 109.5 . . ?
H42B C42 H42C 109.5 . . ?
C40 C43 C44 112.6(4) . . ?
C40 C43 C45 111.2(4) . . ?
C40 C43 C46 108.9(4) . . ?
C45 C43 C44 107.1(4) . . ?
C46 C43 C44 107.2(4) . . ?
C46 C43 C45 109.7(4) . . ?
C43 C44 H44A 109.5 . . ?
C43 C44 H44B 109.5 . . ?
C43 C44 H44C 109.5 . . ?
H44A C44 H44B 109.5 . . ?
H44A C44 H44C 109.5 . . ?
H44B C44 H44C 109.5 . . ?
C43 C45 H45A 109.5 . . ?
C43 C45 H45B 109.5 . . ?
C43 C45 H45C 109.5 . . ?
H45A C45 H45B 109.5 . . ?
H45A C45 H45C 109.5 . . ?
H45B C45 H45C 109.5 . . ?
C43 C46 H46A 109.5 . . ?
C43 C46 H46B 109.5 . . ?
C43 C46 H46C 109.5 . . ?
H46A C46 H46B 109.5 . . ?
H46A C46 H46C 109.5 . . ?
H46B C46 H46C 109.5 . . ?
O5 C47 H47A 109.3 . . ?
O5 C47 H47B 109.3 . . ?
O5 C47 H47C 111.5 . . ?
O5 C47 H47D 111.5 . . ?
O5 C47 C48A 101.4(7) . . ?
H47A C47 H47B 108.0 . . ?
H47C C47 H47D 109.3 . . ?
C48 C47 O5 111.6(6) . . ?
C48 C47 H47A 109.3 . . ?
C48 C47 H47B 109.3 . . ?
C48A C47 H47C 111.5 . . ?
C48A C47 H47D 111.5 . . ?
C47 C48 H48A 111.6 . . ?
C47 C48 H48B 111.6 . . ?
C47 C48 C49 100.8(12) . . ?
H48A C48 H48B 109.4 . . ?
C49 C48 H48A 111.6 . . ?
C49 C48 H48B 111.6 . . ?
C47 C48A H48C 108.9 . . ?
C47 C48A H48D 108.9 . . ?
H48C C48A H48D 107.7 . . ?
C49A C48A C47 113.3(13) . . ?
C49A C48A H48C 108.9 . . ?
C49A C48A H48D 108.9 . . ?
C48 C49 H49A 109.7 . . ?
C48 C49 H49B 109.7 . . ?
C48 C49 C50 109.7(14) . . ?
H49A C49 H49B 108.2 . . ?
C50 C49 H49A 109.7 . . ?
C50 C49 H49B 109.7 . . ?
C48A C49A H49C 112.3 . . ?
C48A C49A H49D 112.3 . . ?
C48A C49A C50 97.3(17) . . ?
H49C C49A H49D 109.9 . . ?
C50 C49A H49C 112.3 . . ?
C50 C49A H49D 112.3 . . ?
O5 C50 C49 100.5(9) . . ?
O5 C50 C49A 111.8(12) . . ?
O5 C50 H50A 111.7 . . ?
O5 C50 H50B 111.7 . . ?
O5 C50 H50C 109.3 . . ?
O5 C50 H50D 109.3 . . ?
C49 C50 H50A 111.7 . . ?
C49 C50 H50B 111.7 . . ?
C49A C50 H50C 109.3 . . ?
C49A C50 H50D 109.3 . . ?
H50A C50 H50B 109.4 . . ?
H50C C50 H50D 107.9 . . ?
O6 C51 H51A 112.1 . . ?
O6 C51 H51B 112.1 . . ?
O6 C51 C52 98.3(11) . . ?
H51A C51 H51B 109.7 . . ?
C52 C51 H51A 112.1 . . ?
C52 C51 H51B 112.1 . . ?
O6 C51A H51C 109.3 . . ?
O6 C51A H51D 109.3 . . ?
O6 C51A C52A 111.6(14) . . ?
H51C C51A H51D 108.0 . . ?
C52A C51A H51C 109.3 . . ?
C52A C51A H51D 109.3 . . ?
C51 C52 H52A 111.2 . . ?
C51 C52 H52B 111.2 . . ?
C51 C52 C53 102.7(11) . . ?
H52A C52 H52B 109.1 . . ?
C53 C52 H52A 111.2 . . ?
C53 C52 H52B 111.2 . . ?
C51A C52A H52C 110.9 . . ?
C51A C52A H52D 110.9 . . ?
H52C C52A H52D 109.0 . . ?
C53A C52A C51A 104.1(14) . . ?
C53A C52A H52C 110.9 . . ?
C53A C52A H52D 110.9 . . ?
C52 C53 H53A 110.9 . . ?
C52 C53 H53B 110.9 . . ?
H53A C53 H53B 108.9 . . ?
C54 C53 C52 104.5(12) . . ?
C54 C53 H53A 110.9 . . ?
C54 C53 H53B 110.9 . . ?
C52A C53A H53C 111.3 . . ?
C52A C53A H53D 111.3 . . ?
C52A C53A C54A 102.2(15) . . ?
H53C C53A H53D 109.2 . . ?
C54A C53A H53C 111.3 . . ?
C54A C53A H53D 111.3 . . ?
O6 C54 C53 106.5(14) . . ?
O6 C54 H54A 110.4 . . ?
O6 C54 H54B 110.4 . . ?
C53 C54 H54A 110.4 . . ?
C53 C54 H54B 110.4 . . ?
H54A C54 H54B 108.6 . . ?
O6 C54A H54C 110.4 . . ?
O6 C54A H54D 110.4 . . ?
C53A C54A O6 106.7(15) . . ?
C53A C54A H54C 110.4 . . ?
C53A C54A H54D 110.4 . . ?
H54C C54A H54D 108.6 . . ?
O7 C55 H55A 110.6 . . ?
O7 C55 H55B 110.6 . . ?
O7 C55 C56 105.5(4) . . ?
H55A C55 H55B 108.8 . . ?
C56 C55 H55A 110.6 . . ?
C56 C55 H55B 110.6 . . ?
C55 C56 H56A 111.2 . . ?
C55 C56 H56B 111.2 . . ?
H56A C56 H56B 109.1 . . ?
C57 C56 C55 102.7(5) . . ?
C57 C56 H56A 111.2 . . ?
C57 C56 H56B 111.2 . . ?
C56 C57 H57A 111.3 . . ?
C56 C57 H57B 111.3 . . ?
C56 C57 C58 102.2(5) . . ?
H57A C57 H57B 109.2 . . ?
C58 C57 H57A 111.3 . . ?
C58 C57 H57B 111.3 . . ?
O7 C58 C57 104.3(4) . . ?
O7 C58 H58A 110.9 . . ?
O7 C58 H58B 110.9 . . ?
C57 C58 H58A 110.9 . . ?
C57 C58 H58B 110.9 . . ?
H58A C58 H58B 108.9 . . ?
C60 O8 C59 104.1(11) . . ?
O8 C59 H59A 110.2 . . ?
O8 C59 H59B 110.2 . . ?
H59A C59 H59B 108.5 . . ?
C62 C59 O8 107.4(10) . . ?
C62 C59 H59A 110.2 . . ?
C62 C59 H59B 110.2 . . ?
O8 C60 H60A 109.4 . . ?
O8 C60 H60B 109.4 . . ?
O8 C60 C61 111.3(14) . . ?
H60A C60 H60B 108.0 . . ?
C61 C60 H60A 109.4 . . ?
C61 C60 H60B 109.4 . . ?
C60 C61 H61A 111.4 . . ?
C60 C61 H61B 111.4 . . ?
C60 C61 C62 102.0(12) . . ?
H61A C61 H61B 109.2 . . ?
C62 C61 H61A 111.4 . . ?
C62 C61 H61B 111.4 . . ?
C59 C62 C61 107.5(11) . . ?
C59 C62 H62A 110.2 . . ?
C59 C62 H62B 110.2 . . ?
C61 C62 H62A 110.2 . . ?
C61 C62 H62B 110.2 . . ?
H62A C62 H62B 108.5 . . ?
C59A O8A C60A 105.2(10) . . ?
O8A C59A H59C 109.5 . . ?
O8A C59A H59D 109.5 . . ?
O8A C59A C62A 110.7(10) . . ?
H59C C59A H59D 108.1 . . ?
C62A C59A H59C 109.5 . . ?
C62A C59A H59D 109.5 . . ?
O8A C60A H60C 110.9 . . ?
O8A C60A H60D 110.9 . . ?
H60C C60A H60D 108.9 . . ?
C61A C60A O8A 104.4(9) . . ?
C61A C60A H60C 110.9 . . ?
C61A C60A H60D 110.9 . . ?
C60A C61A H61C 110.6 . . ?
C60A C61A H61D 110.6 . . ?
C60A C61A C62A 105.6(10) . . ?
H61C C61A H61D 108.8 . . ?
C62A C61A H61C 110.6 . . ?
C62A C61A H61D 110.6 . . ?
C59A C62A C61A 99.6(9) . . ?
C59A C62A H62C 111.9 . . ?
C59A C62A H62D 111.9 . . ?
C61A C62A H62C 111.9 . . ?
C61A C62A H62D 111.9 . . ?
H62C C62A H62D 109.6 . . ?
C63 O9 C64 105.7(12) . . ?
O9 C63 H63A 107.0 . . ?
O9 C63 H63B 107.0 . . ?
O9 C63 C66 121.3(16) . . ?
H63A C63 H63B 106.8 . . ?
C66 C63 H63A 107.0 . . ?
C66 C63 H63B 107.0 . . ?
O9 C64 H64A 112.0 . . ?
O9 C64 H64B 112.0 . . ?
O9 C64 C65 99.0(14) . . ?
H64A C64 H64B 109.7 . . ?
C65 C64 H64A 112.0 . . ?
C65 C64 H64B 112.0 . . ?
C64 C65 H65A 107.6 . . ?
C64 C65 H65B 107.6 . . ?
C64 C65 C66 119.0(18) . . ?
H65A C65 H65B 107.0 . . ?
C66 C65 H65A 107.6 . . ?
C66 C65 H65B 107.6 . . ?
C63 C66 H66A 114.0 . . ?
C63 C66 H66B 114.0 . . ?
C65 C66 C63 87.9(17) . . ?
C65 C66 H66A 114.0 . . ?
C65 C66 H66B 114.0 . . ?
H66A C66 H66B 111.2 . . ?
C63A O9A C64A 110.8(14) . . ?
O9A C63A H63C 108.8 . . ?
O9A C63A H63D 108.8 . . ?
O9A C63A C66A 113.8(15) . . ?
H63C C63A H63D 107.7 . . ?
C66A C63A H63C 108.8 . . ?
C66A C63A H63D 108.8 . . ?
O9A C64A H64C 108.5 . . ?
O9A C64A H64D 108.5 . . ?
O9A C64A C65A 115.1(15) . . ?
H64C C64A H64D 107.5 . . ?
C65A C64A H64C 108.5 . . ?
C65A C64A H64D 108.5 . . ?
C64A C65A H65C 111.1 . . ?
C64A C65A H65D 111.1 . . ?
C64A C65A C66A 103.5(14) . . ?
H65C C65A H65D 109.0 . . ?
C66A C65A H65C 111.1 . . ?
C66A C65A H65D 111.1 . . ?
C63A C66A H66C 112.6 . . ?
C63A C66A H66D 112.6 . . ?
C65A C66A C63A 95.9(13) . . ?
C65A C66A H66C 112.6 . . ?
C65A C66A H66D 112.6 . . ?
H66C C66A H66D 110.1 . . ?
C70 O10 C67 93.8(14) . . ?
O10 C67 H67A 109.9 . . ?
O10 C67 H67B 109.9 . . ?
H67A C67 H67B 108.3 . . ?
C68 C67 O10 108.9(12) . . ?
C68 C67 H67A 109.9 . . ?
C68 C67 H67B 109.9 . . ?
C67 C68 H68A 109.3 . . ?
C67 C68 H68B 109.3 . . ?
C67 C68 C69 111.6(12) . . ?
H68A C68 H68B 108.0 . . ?
C69 C68 H68A 109.3 . . ?
C69 C68 H68B 109.3 . . ?
C68 C69 H69A 111.2 . . ?
C68 C69 H69B 111.2 . . ?
C68 C69 C70 102.6(12) . . ?
H69A C69 H69B 109.2 . . ?
C70 C69 H69A 111.2 . . ?
C70 C69 H69B 111.2 . . ?
O10 C70 C69 107.3(13) . . ?
O10 C70 H70A 110.3 . . ?
O10 C70 H70B 110.3 . . ?
C69 C70 H70A 110.3 . . ?
C69 C70 H70B 110.3 . . ?
H70A C70 H70B 108.5 . . ?
C67A O10A C70A 122(2) . . ?
O10A C67A H67C 113.1 . . ?
O10A C67A H67D 113.1 . . ?
H67C C67A H67D 110.5 . . ?
C68A C67A O10A 93(2) . . ?
C68A C67A H67C 113.1 . . ?
C68A C67A H67D 113.1 . . ?
C67A C68A H68C 108.1 . . ?
C67A C68A H68D 108.1 . . ?
H68C C68A H68D 107.3 . . ?
C69A C68A C67A 117(2) . . ?
C69A C68A H68C 108.1 . . ?
C69A C68A H68D 108.1 . . ?
C68A C69A H69C 109.3 . . ?
C68A C69A H69D 109.3 . . ?
C68A C69A C70A 112(2) . . ?
H69C C69A H69D 108.0 . . ?
C70A C69A H69C 109.3 . . ?
C70A C69A H69D 109.3 . . ?
O10A C70A H70C 112.6 . . ?
O10A C70A H70D 112.6 . . ?
C69A C70A O10A 95.6(19) . . ?
C69A C70A H70C 112.6 . . ?
C69A C70A H70D 112.6 . . ?
H70C C70A H70D 110.1 . . ?

loop_
_geom_bond_atom_site_label_1
_geom_bond_atom_site_label_2
_geom_bond_distance
_geom_bond_site_symmetry_2
_geom_bond_publ_flag
Tm1 O2 2.088(3) . ?
Tm1 O3 2.087(3) . ?
Tm1 O4 2.103(3) . ?
Tm1 O5 2.395(3) . ?
Tm1 O6 2.369(3) . ?
Tm1 O7 2.405(3) . ?
O1 H1 0.8400 . ?
O1 C10 1.382(6) . ?
O2 C18 1.345(5) . ?
O3 C41 1.337(5) . ?
O4 C33 1.350(6) . ?
O5 C47 1.459(6) . ?
O5 C50 1.459(6) . ?
O6 C51 1.506(16) . ?
O6 C51A 1.459(19) . ?
O6 C54 1.35(2) . ?
O6 C54A 1.64(2) . ?
O7 C55 1.468(6) . ?
O7 C58 1.452(5) . ?
C1 H1A 0.9800 . ?
C1 H1B 0.9800 . ?
C1 H1C 0.9800 . ?
C1 C4 1.537(7) . ?
C2 H2A 0.9800 . ?
C2 H2B 0.9800 . ?
C2 H2C 0.9800 . ?
C2 C4 1.560(7) . ?
C3 H3A 0.9800 . ?
C3 H3B 0.9800 . ?
C3 H3C 0.9800 . ?
C3 C4 1.530(7) . ?
C4 C5 1.539(6) . ?
C5 C6 1.393(7) . ?
C5 C10 1.405(6) . ?
C6 H6 0.9500 . ?
C6 C7 1.403(7) . ?
C7 C8 1.368(8) . ?
C7 C11 1.516(7) . ?
C8 H8 0.9500 . ?
C8 C9 1.403(7) . ?
C9 C10 1.399(6) . ?
C9 C12 1.514(7) . ?
C11 H11A 0.9800 . ?
C11 H11B 0.9800 . ?
C11 H11C 0.9800 . ?
C12 H12A 0.9900 . ?
C12 H12B 0.9900 . ?
C12 C13 1.518(7) . ?
C13 C14 1.390(7) . ?
C13 C18 1.416(6) . ?
C14 H14 0.9500 . ?
C14 C15 1.378(7) . ?
C15 C16 1.390(7) . ?
C15 C23 1.519(7) . ?
C16 H16 0.9500 . ?
C16 C17 1.396(7) . ?
C17 C18 1.417(6) . ?
C17 C19 1.549(7) . ?
C19 C20 1.528(8) . ?
C19 C21 1.532(7) . ?
C19 C22 1.524(7) . ?
C20 H20A 0.9800 . ?
C20 H20B 0.9800 . ?
C20 H20C 0.9800 . ?
C21 H21A 0.9800 . ?
C21 H21B 0.9800 . ?
C21 H21C 0.9800 . ?
C22 H22A 0.9800 . ?
C22 H22B 0.9800 . ?
C22 H22C 0.9800 . ?
C23 H23A 0.9800 . ?
C23 H23B 0.9800 . ?
C23 H23C 0.9800 . ?
C24 H24A 0.9800 . ?
C24 H24B 0.9800 . ?
C24 H24C 0.9800 . ?
C24 C27 1.534(7) . ?
C25 H25A 0.9800 . ?
C25 H25B 0.9800 . ?
C25 H25C 0.9800 . ?
C25 C27 1.534(7) . ?
C26 H26A 0.9800 . ?
C26 H26B 0.9800 . ?
C26 H26C 0.9800 . ?
C26 C27 1.545(7) . ?
C27 C28 1.541(6) . ?
C28 C29 1.396(7) . ?
C28 C33 1.426(6) . ?
C29 H29 0.9500 . ?
C29 C30 1.383(6) . ?
C30 C31 1.388(6) . ?
C30 C34 1.522(7) . ?
C31 H31 0.9500 . ?
C31 C32 1.377(6) . ?
C32 C33 1.420(6) . ?
C32 C35 1.526(6) . ?
C34 H34A 0.9800 . ?
C34 H34B 0.9800 . ?
C34 H34C 0.9800 . ?
C35 H35A 0.9900 . ?
C35 H35B 0.9900 . ?
C35 C36 1.521(6) . ?
C36 C37 1.393(6) . ?
C36 C41 1.413(6) . ?
C37 H37 0.9500 . ?
C37 C38 1.386(6) . ?
C38 C39 1.396(7) . ?
C38 C42 1.512(7) . ?
C39 H39 0.9500 . ?
C39 C40 1.407(6) . ?
C40 C41 1.422(6) . ?
C40 C43 1.535(6) . ?
C42 H42A 0.9800 . ?
C42 H42B 0.9800 . ?
C42 H42C 0.9800 . ?
C43 C44 1.540(6) . ?
C43 C45 1.536(6) . ?
C43 C46 1.536(6) . ?
C44 H44A 0.9800 . ?
C44 H44B 0.9800 . ?
C44 H44C 0.9800 . ?
C45 H45A 0.9800 . ?
C45 H45B 0.9800 . ?
C45 H45C 0.9800 . ?
C46 H46A 0.9800 . ?
C46 H46B 0.9800 . ?
C46 H46C 0.9800 . ?
C47 H47A 0.9900 . ?
C47 H47B 0.9900 . ?
C47 H47C 0.9900 . ?
C47 H47D 0.9900 . ?
C47 C48 1.438(11) . ?
C47 C48A 1.470(13) . ?
C48 H48A 0.9900 . ?
C48 H48B 0.9900 . ?
C48 C49 1.51(2) . ?
C48A H48C 0.9900 . ?
C48A H48D 0.9900 . ?
C48A C49A 1.46(3) . ?
C49 H49A 0.9900 . ?
C49 H49B 0.9900 . ?
C49 C50 1.62(2) . ?
C49A H49C 0.9900 . ?
C49A H49D 0.9900 . ?
C49A C50 1.462(18) . ?
C50 H50A 0.9900 . ?
C50 H50B 0.9900 . ?
C50 H50C 0.9900 . ?
C50 H50D 0.9900 . ?
C51 H51A 0.9900 . ?
C51 H51B 0.9900 . ?
C51 C52 1.524(16) . ?
C51A H51C 0.9900 . ?
C51A H51D 0.9900 . ?
C51A C52A 1.51(2) . ?
C52 H52A 0.9900 . ?
C52 H52B 0.9900 . ?
C52 C53 1.53(2) . ?
C52A H52C 0.9900 . ?
C52A H52D 0.9900 . ?
C52A C53A 1.49(2) . ?
C53 H53A 0.9900 . ?
C53 H53B 0.9900 . ?
C53 C54 1.50(3) . ?
C53A H53C 0.9900 . ?
C53A H53D 0.9900 . ?
C53A C54A 1.51(3) . ?
C54 H54A 0.9900 . ?
C54 H54B 0.9900 . ?
C54A H54C 0.9900 . ?
C54A H54D 0.9900 . ?
C55 H55A 0.9900 . ?
C55 H55B 0.9900 . ?
C55 C56 1.506(7) . ?
C56 H56A 0.9900 . ?
C56 H56B 0.9900 . ?
C56 C57 1.493(9) . ?
C57 H57A 0.9900 . ?
C57 H57B 0.9900 . ?
C57 C58 1.527(7) . ?
C58 H58A 0.9900 . ?
C58 H58B 0.9900 . ?
O8 C59 1.471(16) . ?
O8 C60 1.46(2) . ?
C59 H59A 0.9900 . ?
C59 H59B 0.9900 . ?
C59 C62 1.468(15) . ?
C60 H60A 0.9900 . ?
C60 H60B 0.9900 . ?
C60 C61 1.488(17) . ?
C61 H61A 0.9900 . ?
C61 H61B 0.9900 . ?
C61 C62 1.560(17) . ?
C62 H62A 0.9900 . ?
C62 H62B 0.9900 . ?
O8A C59A 1.431(13) . ?
O8A C60A 1.451(13) . ?
C59A H59C 0.9900 . ?
C59A H59D 0.9900 . ?
C59A C62A 1.510(15) . ?
C60A H60C 0.9900 . ?
C60A H60D 0.9900 . ?
C60A C61A 1.440(12) . ?
C61A H61C 0.9900 . ?
C61A H61D 0.9900 . ?
C61A C62A 1.560(15) . ?
C62A H62C 0.9900 . ?
C62A H62D 0.9900 . ?
O9 C63 1.423(18) . ?
O9 C64 1.444(16) . ?
C63 H63A 0.9900 . ?
C63 H63B 0.9900 . ?
C63 C66 1.523(17) . ?
C64 H64A 0.9900 . ?
C64 H64B 0.9900 . ?
C64 C65 1.511(17) . ?
C65 H65A 0.9900 . ?
C65 H65B 0.9900 . ?
C65 C66 1.515(18) . ?
C66 H66A 0.9900 . ?
C66 H66B 0.9900 . ?
O9A C63A 1.229(18) . ?
O9A C64A 1.232(18) . ?
C63A H63C 0.9900 . ?
C63A H63D 0.9900 . ?
C63A C66A 1.553(16) . ?
C64A H64C 0.9900 . ?
C64A H64D 0.9900 . ?
C64A C65A 1.431(16) . ?
C65A H65C 0.9900 . ?
C65A H65D 0.9900 . ?
C65A C66A 1.523(16) . ?
C66A H66C 0.9900 . ?
C66A H66D 0.9900 . ?
O10 C67 1.71(2) . ?
O10 C70 1.60(4) . ?
C67 H67A 0.9900 . ?
C67 H67B 0.9900 . ?
C67 C68 1.37(2) . ?
C68 H68A 0.9900 . ?
C68 H68B 0.9900 . ?
C68 C69 1.54(2) . ?
C69 H69A 0.9900 . ?
C69 H69B 0.9900 . ?
C69 C70 1.60(3) . ?
C70 H70A 0.9900 . ?
C70 H70B 0.9900 . ?
O10A C67A 1.437(18) . ?
O10A C70A 1.476(18) . ?
C67A H67C 0.9900 . ?
C67A H67D 0.9900 . ?
C67A C68A 1.42(3) . ?
C68A H68C 0.9900 . ?
C68A H68D 0.9900 . ?
C68A C69A 1.38(3) . ?
C69A H69C 0.9900 . ?
C69A H69D 0.9900 . ?
C69A C70A 1.40(3) . ?
C70A H70C 0.9900 . ?
C70A H70D 0.9900 . ?

loop_
_geom_torsion_atom_site_label_1
_geom_torsion_atom_site_label_2
_geom_torsion_atom_site_label_3
_geom_torsion_atom_site_label_4
_geom_torsion
_geom_torsion_site_symmetry_1
_geom_torsion_site_symmetry_2
_geom_torsion_site_symmetry_3
_geom_torsion_site_symmetry_4
_geom_torsion_publ_flag
Tm1 O2 C18 C13 60.1(9) . . . . ?
Tm1 O2 C18 C17 -121.4(6) . . . . ?
Tm1 O3 C41 C36 -10.6(8) . . . . ?
Tm1 O3 C41 C40 170.5(4) . . . . ?
Tm1 O4 C33 C28 -163.8(4) . . . . ?
Tm1 O4 C33 C32 17.0(7) . . . . ?
Tm1 O5 C47 C48 139.4(7) . . . . ?
Tm1 O5 C47 C48A -177.4(8) . . . . ?
Tm1 O5 C50 C49 -151.8(13) . . . . ?
Tm1 O5 C50 C49A -163.7(17) . . . . ?
Tm1 O6 C51 C52 -147.0(8) . . . . ?
Tm1 O6 C51A C52A -156.8(9) . . . . ?
Tm1 O6 C54 C53 166.2(14) . . . . ?
Tm1 O6 C54A C53A -173.8(15) . . . . ?
Tm1 O7 C55 C56 -166.4(4) . . . . ?
Tm1 O7 C58 C57 -168.5(3) . . . . ?
O5 C47 C48 C49 28.5(15) . . . . ?
O5 C47 C48A C49A -26(2) . . . . ?
O6 C51 C52 C53 -37.6(13) . . . . ?
O6 C51A C52A C53A -31.7(19) . . . . ?
O7 C55 C56 C57 -30.7(7) . . . . ?
C1 C4 C5 C6 115.5(5) . . . . ?
C1 C4 C5 C10 -64.2(6) . . . . ?
C2 C4 C5 C6 -123.3(5) . . . . ?
C2 C4 C5 C10 57.1(6) . . . . ?
C3 C4 C5 C6 -5.2(6) . . . . ?
C3 C4 C5 C10 175.2(4) . . . . ?
C4 C5 C6 C7 178.2(4) . . . . ?
C4 C5 C10 O1 3.1(6) . . . . ?
C4 C5 C10 C9 -178.3(4) . . . . ?
C5 C6 C7 C8 0.4(7) . . . . ?
C5 C6 C7 C11 -179.8(4) . . . . ?
C6 C5 C10 O1 -176.6(4) . . . . ?
C6 C5 C10 C9 2.0(6) . . . . ?
C6 C7 C8 C9 1.5(7) . . . . ?
C7 C8 C9 C10 -1.6(7) . . . . ?
C7 C8 C9 C12 -177.8(5) . . . . ?
C8 C9 C10 O1 178.3(4) . . . . ?
C8 C9 C10 C5 -0.2(7) . . . . ?
C8 C9 C12 C13 -60.8(7) . . . . ?
C9 C12 C13 C14 -25.9(8) . . . . ?
C9 C12 C13 C18 156.5(5) . . . . ?
C10 C5 C6 C7 -2.1(7) . . . . ?
C10 C9 C12 C13 123.1(5) . . . . ?
C11 C7 C8 C9 -178.2(5) . . . . ?
C12 C9 C10 O1 -5.5(7) . . . . ?
C12 C9 C10 C5 175.9(4) . . . . ?
C12 C13 C14 C15 -178.7(5) . . . . ?
C12 C13 C18 O2 -1.7(7) . . . . ?
C12 C13 C18 C17 179.8(4) . . . . ?
C13 C14 C15 C16 0.1(7) . . . . ?
C13 C14 C15 C23 -176.5(5) . . . . ?
C14 C13 C18 O2 -179.4(4) . . . . ?
C14 C13 C18 C17 2.1(7) . . . . ?
C14 C15 C16 C17 -0.2(7) . . . . ?
C15 C16 C17 C18 1.2(7) . . . . ?
C15 C16 C17 C19 -175.2(4) . . . . ?
C16 C17 C18 O2 179.4(4) . . . . ?
C16 C17 C18 C13 -2.1(6) . . . . ?
C16 C17 C19 C20 110.6(5) . . . . ?
C16 C17 C19 C21 -7.3(6) . . . . ?
C16 C17 C19 C22 -127.8(5) . . . . ?
C18 C13 C14 C15 -1.1(7) . . . . ?
C18 C17 C19 C20 -65.7(6) . . . . ?
C18 C17 C19 C21 176.4(4) . . . . ?
C18 C17 C19 C22 55.9(6) . . . . ?
C19 C17 C18 O2 -4.2(7) . . . . ?
C19 C17 C18 C13 174.3(4) . . . . ?
C23 C15 C16 C17 176.5(5) . . . . ?
C24 C27 C28 C29 -0.7(6) . . . . ?
C24 C27 C28 C33 -178.9(4) . . . . ?
C25 C27 C28 C29 117.7(5) . . . . ?
C25 C27 C28 C33 -60.5(6) . . . . ?
C26 C27 C28 C29 -120.7(5) . . . . ?
C26 C27 C28 C33 61.1(6) . . . . ?
C27 C28 C29 C30 -176.8(4) . . . . ?
C27 C28 C33 O4 -4.5(6) . . . . ?
C27 C28 C33 C32 174.8(4) . . . . ?
C28 C29 C30 C31 0.8(7) . . . . ?
C28 C29 C30 C34 -178.9(4) . . . . ?
C29 C28 C33 O4 177.3(4) . . . . ?
C29 C28 C33 C32 -3.4(6) . . . . ?
C29 C30 C31 C32 -1.0(6) . . . . ?
C30 C31 C32 C33 -1.1(6) . . . . ?
C30 C31 C32 C35 177.3(4) . . . . ?
C31 C32 C33 O4 -177.4(4) . . . . ?
C31 C32 C33 C28 3.3(6) . . . . ?
C31 C32 C35 C36 77.6(5) . . . . ?
C32 C35 C36 C37 -79.9(5) . . . . ?
C32 C35 C36 C41 101.5(5) . . . . ?
C33 C28 C29 C30 1.4(7) . . . . ?
C33 C32 C35 C36 -104.0(5) . . . . ?
C34 C30 C31 C32 178.7(4) . . . . ?
C35 C32 C33 O4 4.3(6) . . . . ?
C35 C32 C33 C28 -175.0(4) . . . . ?
C35 C36 C37 C38 -179.6(4) . . . . ?
C35 C36 C41 O3 -3.9(6) . . . . ?
C35 C36 C41 C40 175.0(4) . . . . ?
C36 C37 C38 C39 4.1(7) . . . . ?
C36 C37 C38 C42 -178.2(5) . . . . ?
C37 C36 C41 O3 177.5(4) . . . . ?
C37 C36 C41 C40 -3.6(6) . . . . ?
C37 C38 C39 C40 -2.7(7) . . . . ?
C38 C39 C40 C41 -1.7(7) . . . . ?
C38 C39 C40 C43 173.8(4) . . . . ?
C39 C40 C41 O3 -176.3(4) . . . . ?
C39 C40 C41 C36 4.8(6) . . . . ?
C39 C40 C43 C44 0.9(6) . . . . ?
C39 C40 C43 C45 121.2(4) . . . . ?
C39 C40 C43 C46 -117.8(4) . . . . ?
C41 C36 C37 C38 -1.0(7) . . . . ?
C41 C40 C43 C44 176.3(4) . . . . ?
C41 C40 C43 C45 -63.5(5) . . . . ?
C41 C40 C43 C46 57.5(5) . . . . ?
C42 C38 C39 C40 179.6(5) . . . . ?
C43 C40 C41 O3 8.2(6) . . . . ?
C43 C40 C41 C36 -170.6(4) . . . . ?
C47 O5 C50 C49 22.4(13) . . . . ?
C47 O5 C50 C49A 10.5(18) . . . . ?
C47 C48 C49 C50 -13(2) . . . . ?
C47 C48A C49A C50 31(3) . . . . ?
C48 C49 C50 O5 -6(2) . . . . ?
C48A C49A C50 O5 -24(2) . . . . ?
C50 O5 C47 C48 -34.8(9) . . . . ?
C50 O5 C47 C48A 8.3(10) . . . . ?
C51 O6 C54 C53 -15(3) . . . . ?
C51 C52 C53 C54 32(2) . . . . ?
C51A O6 C54A C53A 14(2) . . . . ?
C51A C52A C53A C54A 38(2) . . . . ?
C52 C53 C54 O6 -11(3) . . . . ?
C52A C53A C54A O6 -32(2) . . . . ?
C54 O6 C51 C52 34(2) . . . . ?
C54A O6 C51A C52A 11(2) . . . . ?
C55 O7 C58 C57 16.7(6) . . . . ?
C55 C56 C57 C58 40.2(7) . . . . ?
C56 C57 C58 O7 -35.4(6) . . . . ?
C58 O7 C55 C56 8.5(7) . . . . ?
O8 C59 C62 C61 -21(2) . . . . ?
O8 C60 C61 C62 12(3) . . . . ?
C59 O8 C60 C61 -25(2) . . . . ?
C60 O8 C59 C62 28(2) . . . . ?
C60 C61 C62 C59 6(3) . . . . ?
O8A C59A C62A C61A -3(2) . . . . ?
O8A C60A C61A C62A -38.3(17) . . . . ?
C59A O8A C60A C61A 35.8(18) . . . . ?
C60A O8A C59A C62A -19(2) . . . . ?
C60A C61A C62A C59A 25(2) . . . . ?
O9 C63 C66 C65 -13(3) . . . . ?
O9 C64 C65 C66 -29(3) . . . . ?
C63 O9 C64 C65 16.3(17) . . . . ?
C64 O9 C63 C66 -2(3) . . . . ?
C64 C65 C66 C63 25(3) . . . . ?
O9A C63A C66A C65A -9(2) . . . . ?
O9A C64A C65A C66A 0(2) . . . . ?
C63A O9A C64A C65A -6(2) . . . . ?
C64A O9A C63A C66A 10(2) . . . . ?
C64A C65A C66A C63A 5.1(19) . . . . ?
O10 C67 C68 C69 24(2) . . . . ?
C67 O10 C70 C69 36(2) . . . . ?
C67 C68 C69 C70 1(2) . . . . ?
C68 C69 C70 O10 -27(3) . . . . ?
C70 O10 C67 C68 -37(2) . . . . ?
O10A C67A C68A C69A -1(3) . . . . ?
C67A O10A C70A C69A -12(3) . . . . ?
C67A C68A C69A C70A -7(3) . . . . ?
C68A C69A C70A O10A 10(3) . . . . ?
C70A O10A C67A C68A 8(3) . . . . ?
